data_7234857
loop_
_publ_author_name
'Loh, Sze Le'
'Sobolev, Alexandre N.'
'Lim, Siew Huah'
'Ling, Irene'

_publ_section_title
;
 Influence of ortho- and meta-substituted N-heterocyclic dications towards
 the self-assembly of p-sulfonatocalix[4]arene
;
_journal_issue 1
_journal_name_full CrystEngComm
_journal_page_first 52
_journal_page_last 60
_journal_paper_doi 10.1039/C9CE01410A
_journal_volume 22
_journal_year 2020
_chemical_formula_moiety
;
2(C28 H20 O16 S4), C16 H20 N4, Gd H16 O8, Gd H18 O9, 16(H2 O)
;
_chemical_formula_sum 'C72 H126 Gd2 N4 O65 S8'
_chemical_formula_weight 2658.74
_space_group_crystal_system triclinic
_space_group_IT_number 2
_space_group_name_Hall '-P 1'
_space_group_name_H-M_alt 'P -1'
_symmetry_space_group_name_Hall '-P 1'
_symmetry_space_group_name_H-M 'P -1'
_atom_sites_solution_hydrogens mixed
_audit_creation_method SHELXL-2018/3
_audit_update_record
;
2019-09-05 deposited with the CCDC.    2019-10-29 downloaded from the CCDC.
;
_cell_angle_alpha 100.785(1)
_cell_angle_beta 96.463(1)
_cell_angle_gamma 97.675(1)
_cell_formula_units_Z 2
_cell_length_a 15.2241(2)
_cell_length_b 17.7001(3)
_cell_length_c 20.5479(3)
_cell_measurement_reflns_used 42714
_cell_measurement_temperature 100(2)
_cell_measurement_theta_max 31.958
_cell_measurement_theta_min 2.027
_cell_volume 5336.40(14)
_computing_cell_refinement 'CrysAlisPro 1.171.38.46 (Rigaku OD, 2015)'
_computing_data_collection 'CrysAlisPro 1.171.38.46 (Rigaku OD, 2015)'
_computing_data_reduction 'CrysAlisPro 1.171.38.46 (Rigaku OD, 2015)'
_computing_molecular_graphics 'X-Seed v. 4.0 (Barbour, 2001)'
_computing_publication_material 'SHELXL-2018/3 (Sheldrick, 2015)'
_computing_structure_refinement 'SHELXL-2018/3 (Sheldrick, 2015)'
_computing_structure_solution 'SHELXT-2015/1 (Sheldrick, 2015)'
_diffrn_ambient_temperature 100(2)
_diffrn_detector 'CCD plate'
_diffrn_detector_area_resol_mean 16.0009
_diffrn_detector_type Sapphire3
_diffrn_measured_fraction_theta_full 0.999
_diffrn_measured_fraction_theta_max 0.919
_diffrn_measurement_device 'four-circle diffractometer'
_diffrn_measurement_device_type 'Oxford Diffraction Xcalibur-S'
_diffrn_measurement_method '\w scans'
_diffrn_orient_matrix_type 'CrysAlisPro convention (1999,Acta A55,543-557)'
_diffrn_orient_matrix_UB_11 0.0474244
_diffrn_orient_matrix_UB_12 0.0044329
_diffrn_orient_matrix_UB_13 0.0048207
_diffrn_orient_matrix_UB_21 -0.0022291
_diffrn_orient_matrix_UB_22 -0.0356803
_diffrn_orient_matrix_UB_23 0.0111805
_diffrn_orient_matrix_UB_31 -0.0010338
_diffrn_orient_matrix_UB_32 -0.0203531
_diffrn_orient_matrix_UB_33 -0.0333427
_diffrn_radiation_monochromator graphite
_diffrn_radiation_source 'fine-focus sealed tube'
_diffrn_radiation_type MoK\a
_diffrn_radiation_wavelength 0.71073
_diffrn_reflns_av_R_equivalents 0.0365
_diffrn_reflns_av_unetI/netI 0.0428
_diffrn_reflns_Laue_measured_fraction_full 0.999
_diffrn_reflns_Laue_measured_fraction_max 0.919
_diffrn_reflns_limit_h_max 22
_diffrn_reflns_limit_h_min -22
_diffrn_reflns_limit_k_max 26
_diffrn_reflns_limit_k_min -26
_diffrn_reflns_limit_l_max 30
_diffrn_reflns_limit_l_min -30
_diffrn_reflns_number 113283
_diffrn_reflns_point_group_measured_fraction_full 0.999
_diffrn_reflns_point_group_measured_fraction_max 0.919
_diffrn_reflns_theta_full 25.242
_diffrn_reflns_theta_max 32.383
_diffrn_reflns_theta_min 2.287
_exptl_absorpt_coefficient_mu 1.497
_exptl_absorpt_correction_T_max 1.0
_exptl_absorpt_correction_T_min 0.88313
_exptl_absorpt_correction_type multi-scan
_exptl_absorpt_process_details
;
CrysAlisPro 1.171.39.46 (Rigaku Oxford Diffraction, 2018)
Empirical absorption correction using spherical harmonics,
 implemented in SCALE3 ABSPACK scaling algorithm.
;
_exptl_crystal_colour colorless
_exptl_crystal_density_diffrn 1.655
_exptl_crystal_description plate
_exptl_crystal_F_000 2724
_exptl_crystal_size_max 0.346
_exptl_crystal_size_mid 0.326
_exptl_crystal_size_min 0.117
_refine_diff_density_max 1.377
_refine_diff_density_min -0.931
_refine_diff_density_rms 0.114
_refine_ls_extinction_method none
_refine_ls_goodness_of_fit_ref 1.000
_refine_ls_hydrogen_treatment mixed
_refine_ls_matrix_type full
_refine_ls_number_parameters 1568
_refine_ls_number_reflns 35163
_refine_ls_number_restraints 116
_refine_ls_restrained_S_all 0.999
_refine_ls_R_factor_all 0.0460
_refine_ls_R_factor_gt 0.0354
_refine_ls_shift/su_max 0.005
_refine_ls_shift/su_mean 0.000
_refine_ls_structure_factor_coef Fsqd
_refine_ls_weighting_details 'w=1/[\s^2^(Fo^2^)+(0.0370P)^2^+6.2000P] where P=(Fo^2^+2Fc^2^)/3'
_refine_ls_weighting_scheme calc
_refine_ls_wR_factor_gt 0.0813
_refine_ls_wR_factor_ref 0.0861
_reflns_Friedel_coverage 0.000
_reflns_number_gt 29338
_reflns_number_total 35163
_reflns_threshold_expression 'I > 2\s(I)'
_cod_data_source_file c9ce01410a2.cif
_cod_data_source_block 170807C
_cod_depositor_comments
;Adding full bibliography for 7234849--7234857.cif.

 Adding full bibliography for 7234849--7234857.cif.
;
_cod_original_cell_volume 5336.39(14)
_cod_database_code 7234857
_shelx_shelxl_version_number 2018/3
_shelx_space_group_comment
;
The symmetry employed for this shelxl refinement is uniquely defined
by the following loop, which should always be used as a source of
symmetry information in preference to the above space-group names.
They are only intended as comments.
;
_shelx_estimated_absorpt_t_min 0.625
_shelx_estimated_absorpt_t_max 0.844
_platon_squeeze_void_probe_radius 1.20

loop_
_space_group_symop_operation_xyz
'x, y, z'
'-x, -y, -z'

loop_
_atom_site_label
_atom_site_type_symbol
_atom_site_fract_x
_atom_site_fract_y
_atom_site_fract_z
_atom_site_U_iso_or_equiv
_atom_site_adp_type
_atom_site_occupancy
_atom_site_site_symmetry_order
_atom_site_calc_flag
_atom_site_refinement_flags_posn
_atom_site_refinement_flags_adp
Gd1 Gd 0.37003(2) 0.78353(2) 0.81886(2) 0.01186(3) Uani 1 1 d D .
Gd2 Gd 0.52060(2) 0.25121(2) 0.56311(2) 0.01339(3) Uani 1 1 d D .
O1 O -0.02324(11) 0.92014(9) 0.11766(8) 0.0155(3) Uani 1 1 d . .
H1 H -0.061155 0.879727 0.099879 0.023 Uiso 1 1 calc R U
C10 C 0.11794(15) 1.03784(12) 0.17059(10) 0.0125(4) Uani 1 1 d . .
H10A H 0.059870 1.043506 0.186805 0.015 Uiso 1 1 calc R U
H10B H 0.153369 1.090430 0.176714 0.015 Uiso 1 1 calc R U
C11 C 0.03144(15) 0.93728(13) 0.07265(11) 0.0128(4) Uani 1 1 d . .
C12 C 0.01813(14) 0.89710(12) 0.00586(11) 0.0126(4) Uani 1 1 d . .
C13 C 0.07782(15) 0.91895(12) -0.03635(11) 0.0134(4) Uani 1 1 d . .
H13 H 0.070169 0.892195 -0.081715 0.016 Uiso 1 1 calc R U
C14 C 0.14868(15) 0.97981(13) -0.01244(11) 0.0130(4) Uani 1 1 d . .
C15 C 0.16044(15) 1.01971(12) 0.05384(11) 0.0131(4) Uani 1 1 d . .
H15 H 0.208637 1.061511 0.069578 0.016 Uiso 1 1 calc R U
C16 C 0.10217(15) 0.99880(12) 0.09708(11) 0.0126(4) Uani 1 1 d . .
S1 S 0.22582(4) 1.00775(3) -0.06443(3) 0.01273(10) Uani 1 1 d . .
O11 O 0.19111(11) 0.96508(10) -0.13243(8) 0.0158(3) Uani 1 1 d . .
O12 O 0.23231(12) 1.09188(10) -0.05643(9) 0.0199(3) Uani 1 1 d . .
O13 O 0.31114(11) 0.98399(10) -0.04196(8) 0.0172(3) Uani 1 1 d . .
O2 O -0.12491(10) 0.77183(9) 0.08745(8) 0.0139(3) Uani 1 1 d . .
H2 H -0.127389 0.762242 0.126289 0.021 Uiso 1 1 calc R U
C20 C -0.05759(15) 0.82912(12) -0.01940(11) 0.0132(4) Uani 1 1 d . .
H20A H -0.112446 0.842176 -0.001209 0.016 Uiso 1 1 calc R U
H20B H -0.070069 0.819966 -0.068814 0.016 Uiso 1 1 calc R U
C21 C -0.06542(14) 0.72978(12) 0.05650(11) 0.0120(4) Uani 1 1 d . .
C22 C -0.03884(14) 0.66482(12) 0.07798(11) 0.0124(4) Uani 1 1 d . .
C23 C 0.02005(14) 0.62513(12) 0.04295(11) 0.0130(4) Uani 1 1 d . .
H23 H 0.038748 0.580690 0.056573 0.016 Uiso 1 1 calc R U
C24 C 0.05169(14) 0.64959(13) -0.01147(11) 0.0128(4) Uani 1 1 d . .
C25 C 0.02491(15) 0.71470(12) -0.03226(11) 0.0136(4) Uani 1 1 d . .
H25 H 0.047203 0.731252 -0.069502 0.016 Uiso 1 1 calc R U
C26 C -0.03423(14) 0.75546(12) 0.00128(10) 0.0117(4) Uani 1 1 d . .
S2 S 0.13177(4) 0.60292(3) -0.05244(3) 0.01429(10) Uani 1 1 d . .
O21 O 0.17181(13) 0.55881(12) -0.00827(9) 0.0269(4) Uani 1 1 d . .
O22 O 0.08506(12) 0.55355(10) -0.11521(8) 0.0197(3) Uani 1 1 d . .
O23 O 0.19320(13) 0.66713(11) -0.06545(11) 0.0308(5) Uani 1 1 d . .
O3 O -0.01885(11) 0.78593(9) 0.21375(8) 0.0150(3) Uani 1 1 d . .
H3 H 0.003589 0.832021 0.234091 0.022 Uiso 1 1 calc R U
C30 C -0.06742(14) 0.63742(12) 0.13924(11) 0.0127(4) Uani 1 1 d . .
H30A H -0.086975 0.580327 0.128201 0.015 Uiso 1 1 calc R U
H30B H -0.118633 0.662433 0.153110 0.015 Uiso 1 1 calc R U
C31 C 0.03394(14) 0.73538(12) 0.23213(11) 0.0122(4) Uani 1 1 d . .
C32 C 0.10695(15) 0.75683(12) 0.28366(11) 0.0125(4) Uani 1 1 d . .
C33 C 0.15669(14) 0.69998(12) 0.29767(11) 0.0125(4) Uani 1 1 d . .
H33 H 0.206695 0.713319 0.332042 0.015 Uiso 1 1 calc R U
C34 C 0.13368(14) 0.62352(12) 0.26163(10) 0.0119(4) Uani 1 1 d . .
C35 C 0.06063(14) 0.60246(13) 0.21122(11) 0.0128(4) Uani 1 1 d . .
H35 H 0.045533 0.550124 0.187070 0.015 Uiso 1 1 calc R U
C36 C 0.00996(14) 0.65805(12) 0.19635(10) 0.0121(4) Uani 1 1 d . .
S3 S 0.20263(4) 0.55528(3) 0.27823(3) 0.01283(10) Uani 1 1 d . .
O31 O 0.15543(11) 0.47883(9) 0.24380(9) 0.0183(3) Uani 1 1 d . .
O32 O 0.28624(11) 0.57680(10) 0.25162(8) 0.0173(3) Uani 1 1 d . .
O33 O 0.21890(11) 0.56414(10) 0.35066(8) 0.0179(3) Uani 1 1 d . .
O4 O 0.04211(10) 0.93695(9) 0.26200(8) 0.0136(3) Uani 1 1 d . .
H4 H 0.018202 0.971036 0.245261 0.020 Uiso 1 1 calc R U
C40 C 0.13455(15) 0.84006(12) 0.32302(11) 0.0131(4) Uani 1 1 d . .
H40A H 0.080996 0.860315 0.337902 0.016 Uiso 1 1 calc R U
H40B H 0.176793 0.840327 0.363417 0.016 Uiso 1 1 calc R U
C41 C 0.12844(14) 0.94073(12) 0.25022(10) 0.0120(4) Uani 1 1 d . .
C42 C 0.16801(15) 0.98872(12) 0.21040(11) 0.0122(4) Uani 1 1 d . .
C43 C 0.25798(15) 0.98959(12) 0.20532(11) 0.0128(4) Uani 1 1 d . .
H43 H 0.286137 1.022502 0.179582 0.015 Uiso 1 1 calc R U
C44 C 0.30825(14) 0.94310(12) 0.23722(10) 0.0124(4) Uani 1 1 d . .
C45 C 0.26845(15) 0.89404(12) 0.27473(11) 0.0131(4) Uani 1 1 d . .
H45 H 0.302372 0.861298 0.295239 0.016 Uiso 1 1 calc R U
C46 C 0.17844(15) 0.89316(12) 0.28206(11) 0.0122(4) Uani 1 1 d . .
S4 S 0.42204(4) 0.95023(3) 0.22788(3) 0.01249(10) Uani 1 1 d . .
O41 O 0.46209(11) 0.89866(10) 0.26637(8) 0.0169(3) Uani 1 1 d . .
O42 O 0.42600(11) 0.92823(10) 0.15636(8) 0.0183(3) Uani 1 1 d . .
O43 O 0.46069(11) 1.03190(9) 0.25486(9) 0.0179(3) Uani 1 1 d . .
O5 O 0.00431(12) 0.13533(10) 0.44672(9) 0.0208(4) Uani 1 1 d . .
H5 H -0.012304 0.156790 0.482882 0.031 Uiso 1 1 calc R U
C50 C 0.11737(16) 0.11469(13) 0.34550(11) 0.0147(4) Uani 1 1 d . .
H50A H 0.144611 0.081124 0.311832 0.018 Uiso 1 1 calc R U
H50B H 0.051878 0.105121 0.331107 0.018 Uiso 1 1 calc R U
C51 C 0.07939(15) 0.10364(12) 0.46127(11) 0.0140(4) Uani 1 1 d . .
C52 C 0.09625(15) 0.08348(12) 0.52374(11) 0.0139(4) Uani 1 1 d . .
C53 C 0.17122(15) 0.04861(13) 0.53680(11) 0.0154(4) Uani 1 1 d . .
H53 H 0.183732 0.033821 0.578580 0.018 Uiso 1 1 calc R U
C54 C 0.22800(15) 0.03539(12) 0.48853(11) 0.0145(4) Uani 1 1 d . .
C55 C 0.21053(15) 0.05609(12) 0.42690(11) 0.0144(4) Uani 1 1 d . .
H55 H 0.249721 0.046417 0.394501 0.017 Uiso 1 1 calc R U
C56 C 0.13588(15) 0.09093(12) 0.41236(11) 0.0134(4) Uani 1 1 d . .
S5 S 0.31890(4) -0.01261(3) 0.50690(3) 0.01438(10) Uani 1 1 d . .
O51 O 0.35611(12) 0.02040(10) 0.57662(9) 0.0198(3) Uani 1 1 d . .
O52 O 0.28213(12) -0.09520(9) 0.49694(9) 0.0196(3) Uani 1 1 d . .
O53 O 0.38193(11) 0.00128(10) 0.46006(8) 0.0179(3) Uani 1 1 d . .
O6 O -0.04950(11) 0.23107(10) 0.55303(8) 0.0176(3) Uani 1 1 d . .
H6 H -0.051784 0.267061 0.530973 0.026 Uiso 1 1 calc R U
C60 C 0.03934(16) 0.10423(13) 0.57822(11) 0.0148(4) Uani 1 1 d . .
H60A H 0.044605 0.069081 0.610211 0.018 Uiso 1 1 calc R U
H60B H -0.024239 0.097039 0.558215 0.018 Uiso 1 1 calc R U
C61 C 0.02617(14) 0.24942(13) 0.59980(11) 0.0126(4) Uani 1 1 d . .
C62 C 0.05700(14) 0.32701(12) 0.63181(11) 0.0126(4) Uani 1 1 d . .
C63 C 0.13257(15) 0.34324(13) 0.68003(11) 0.0142(4) Uani 1 1 d . .
H63 H 0.154976 0.395600 0.701909 0.017 Uiso 1 1 calc R U
C64 C 0.17562(15) 0.28324(13) 0.69646(11) 0.0132(4) Uani 1 1 d . .
C65 C 0.14404(15) 0.20616(13) 0.66421(11) 0.0150(4) Uani 1 1 d . .
H65 H 0.173768 0.165621 0.675765 0.018 Uiso 1 1 calc R U
C66 C 0.06911(15) 0.18828(12) 0.61515(11) 0.0137(4) Uani 1 1 d . .
S6 S 0.26955(4) 0.30210(3) 0.75918(3) 0.01534(10) Uani 1 1 d . .
O61 O 0.29645(12) 0.38627(10) 0.77780(9) 0.0223(4) Uani 1 1 d . .
O62 O 0.24185(12) 0.26834(11) 0.81461(9) 0.0213(4) Uani 1 1 d . .
O63 O 0.33770(12) 0.26210(11) 0.72904(9) 0.0227(4) Uani 1 1 d . .
O7 O -0.01277(11) 0.33425(9) 0.47559(8) 0.0171(3) Uani 1 1 d . .
H7 H -0.006122 0.314859 0.435694 0.026 Uiso 1 1 calc R U
C70 C 0.01189(15) 0.39433(13) 0.61526(11) 0.0136(4) Uani 1 1 d . .
H70A H -0.051124 0.374257 0.595344 0.016 Uiso 1 1 calc R U
H70B H 0.011664 0.432498 0.657120 0.016 Uiso 1 1 calc R U
C71 C 0.04621(15) 0.40191(12) 0.49835(11) 0.0128(4) Uani 1 1 d . .
C72 C 0.08988(15) 0.43684(13) 0.45284(11) 0.0135(4) Uani 1 1 d . .
C73 C 0.14598(15) 0.50751(13) 0.47659(11) 0.0144(4) Uani 1 1 d . .
H73 H 0.176401 0.532439 0.446524 0.017 Uiso 1 1 calc R U
C74 C 0.15782(15) 0.54189(13) 0.54400(11) 0.0144(4) Uani 1 1 d . .
C75 C 0.11569(15) 0.50597(13) 0.58940(11) 0.0143(4) Uani 1 1 d . .
H75 H 0.125692 0.529670 0.635619 0.017 Uiso 1 1 calc R U
C76 C 0.05880(14) 0.43517(12) 0.56686(11) 0.0125(4) Uani 1 1 d . .
S7 S 0.23154(4) 0.63092(3) 0.57073(3) 0.01845(11) Uani 1 1 d . .
O71 O 0.21902(12) 0.67642(10) 0.51908(9) 0.0208(3) Uani 1 1 d . .
O72 O 0.20699(14) 0.66895(11) 0.63403(9) 0.0273(4) Uani 1 1 d . .
O73 O 0.32207(13) 0.61082(12) 0.57788(11) 0.0309(4) Uani 1 1 d . .
O8 O 0.01089(11) 0.23728(10) 0.36424(8) 0.0172(3) Uani 1 1 d . .
H8 H 0.005486 0.199645 0.384595 0.026 Uiso 1 1 calc R U
C80 C 0.07670(16) 0.40015(13) 0.37858(11) 0.0149(4) Uani 1 1 d . .
H80A H 0.092429 0.441147 0.353172 0.018 Uiso 1 1 calc R U
H80B H 0.012719 0.378080 0.363957 0.018 Uiso 1 1 calc R U
C81 C 0.09934(15) 0.25752(13) 0.35788(11) 0.0138(4) Uani 1 1 d . .
C82 C 0.15275(15) 0.19917(13) 0.34638(11) 0.0134(4) Uani 1 1 d . .
C83 C 0.23948(15) 0.21992(13) 0.33438(11) 0.0148(4) Uani 1 1 d . .
H83 H 0.276086 0.180900 0.324867 0.018 Uiso 1 1 calc R U
C84 C 0.27360(15) 0.29733(13) 0.33610(11) 0.0151(4) Uani 1 1 d . .
C85 C 0.22102(15) 0.35549(13) 0.35094(11) 0.0152(4) Uani 1 1 d . .
H85 H 0.245359 0.408423 0.353449 0.018 Uiso 1 1 calc R U
C86 C 0.13309(16) 0.33614(13) 0.36204(11) 0.0145(4) Uani 1 1 d . .
S8 S 0.38213(4) 0.32093(4) 0.31551(3) 0.01861(11) Uani 1 1 d . .
O81 O 0.43314(12) 0.26226(11) 0.33486(9) 0.0217(4) Uani 1 1 d . .
O82 O 0.37285(12) 0.31534(12) 0.24277(9) 0.0257(4) Uani 1 1 d . .
O83 O 0.41674(14) 0.39946(12) 0.35130(11) 0.0318(4) Uani 1 1 d . .
C1 C 0.43754(16) 0.60603(13) 0.04455(12) 0.0167(4) Uani 1 1 d . .
C2 C 0.52673(17) 0.64121(13) 0.05742(12) 0.0185(4) Uani 1 1 d . .
H2A H 0.551053 0.669516 0.101145 0.022 Uiso 1 1 calc R U
C3 C 0.58117(16) 0.63539(14) 0.00660(12) 0.0178(4) Uani 1 1 d . .
C4 C 0.54490(16) 0.59385(14) -0.05724(12) 0.0192(5) Uani 1 1 d . .
H4A H 0.581121 0.589613 -0.092098 0.023 Uiso 1 1 calc R U
C5 C 0.45592(17) 0.55855(14) -0.07016(12) 0.0198(5) Uani 1 1 d . .
H5A H 0.431692 0.529830 -0.113773 0.024 Uiso 1 1 calc R U
C6 C 0.40183(16) 0.56496(14) -0.01956(12) 0.0192(5) Uani 1 1 d . .
H6A H 0.340745 0.541335 -0.028874 0.023 Uiso 1 1 calc R U
N01 N 0.32635(13) 0.67520(11) 0.10092(10) 0.0153(4) Uani 1 1 d . .
C01 C 0.38042(17) 0.61129(14) 0.10024(12) 0.0188(4) Uani 1 1 d . .
H01A H 0.339852 0.561239 0.094790 0.023 Uiso 1 1 calc R U
H01B H 0.419532 0.620058 0.143711 0.023 Uiso 1 1 calc R U
N02 N 0.26987(14) 0.77373(12) 0.07709(10) 0.0173(4) Uani 1 1 d . .
C02 C 0.32977(16) 0.72737(14) 0.06243(12) 0.0171(4) Uani 1 1 d . .
H02 H 0.368652 0.731063 0.029705 0.021 Uiso 1 1 calc R U
C03 C 0.22621(18) 0.75020(16) 0.12657(13) 0.0241(5) Uani 1 1 d . .
H03 H 0.179785 0.772718 0.146328 0.029 Uiso 1 1 calc R U
C04 C 0.26236(18) 0.68844(16) 0.14176(13) 0.0251(5) Uani 1 1 d . .
H04 H 0.246306 0.659790 0.174545 0.030 Uiso 1 1 calc R U
C05 C 0.24981(19) 0.83582(15) 0.04265(14) 0.0249(5) Uani 1 1 d . .
H05A H 0.295010 0.844939 0.013403 0.037 Uiso 1 1 calc R U
H05B H 0.250455 0.883691 0.075715 0.037 Uiso 1 1 calc R U
H05C H 0.190520 0.820494 0.015735 0.037 Uiso 1 1 calc R U
N91 N 0.73287(14) 0.65630(12) -0.02833(10) 0.0197(4) Uani 1 1 d . .
C91 C 0.67744(17) 0.67599(17) 0.02431(13) 0.0246(5) Uani 1 1 d . .
H91A H 0.678054 0.733014 0.033781 0.030 Uiso 1 1 calc R U
H91B H 0.704246 0.661949 0.065713 0.030 Uiso 1 1 calc R U
N92 N 0.80045(13) 0.66254(11) -0.11465(10) 0.0172(4) Uani 1 1 d . .
C92 C 0.74905(17) 0.69739(14) -0.07470(12) 0.0194(5) Uani 1 1 d . .
H92 H 0.727175 0.744394 -0.078592 0.023 Uiso 1 1 calc R U
C93 C 0.81872(16) 0.59626(14) -0.09299(12) 0.0190(5) Uani 1 1 d . .
H93 H 0.854192 0.560266 -0.112452 0.023 Uiso 1 1 calc R U
C94 C 0.77655(17) 0.59215(14) -0.03875(12) 0.0205(5) Uani 1 1 d . .
H94 H 0.776893 0.552913 -0.012905 0.025 Uiso 1 1 calc R U
C95 C 0.83470(17) 0.69165(15) -0.17082(12) 0.0203(5) Uani 1 1 d . .
H95A H 0.814082 0.741174 -0.173887 0.030 Uiso 1 1 calc R U
H95B H 0.812572 0.653564 -0.212522 0.030 Uiso 1 1 calc R U
H95C H 0.900294 0.699657 -0.163545 0.030 Uiso 1 1 calc R U
O01W O 0.49145(12) 0.74747(10) 0.21555(9) 0.0205(3) Uani 1 1 d D .
H01Y H 0.4877(18) 0.7956(5) 0.2252(16) 0.031 Uiso 1 1 d D U
H01Z H 0.5463(7) 0.7451(15) 0.2267(16) 0.031 Uiso 1 1 d D U
O02W O 0.59035(12) 0.10128(10) 0.36119(9) 0.0204(3) Uani 1 1 d D .
H02Y H 0.5461(14) 0.0752(13) 0.3336(13) 0.031 Uiso 1 1 d D U
H02Z H 0.6134(18) 0.0668(11) 0.3780(14) 0.031 Uiso 1 1 d D U
O03W O 0.66980(12) 0.84484(10) 0.14150(9) 0.0205(3) Uani 1 1 d D .
H03Y H 0.7041(16) 0.8625(16) 0.1161(13) 0.031 Uiso 1 1 d D U
H03Z H 0.6971(17) 0.8117(14) 0.1569(14) 0.031 Uiso 1 1 d D U
O04W O 0.39969(12) 0.04658(10) 0.08436(9) 0.0214(4) Uani 1 1 d D .
H04Y H 0.378(2) 0.0243(14) 0.0445(6) 0.032 Uiso 1 1 d D U
H04Z H 0.414(2) 0.0101(11) 0.1028(12) 0.032 Uiso 1 1 d D U
O05W O 0.65167(12) 0.96681(10) 0.24111(9) 0.0209(4) Uani 1 1 d D .
H05Y H 0.6588(19) 0.9283(11) 0.2116(12) 0.031 Uiso 1 1 d D U
H05Z H 0.6075(14) 0.9495(15) 0.2588(14) 0.031 Uiso 1 1 d D U
O06W O 0.93257(12) 0.02972(11) 0.23927(9) 0.0220(4) Uani 1 1 d D .
H06Y H 0.8980(14) 0.033(2) 0.2691(9) 0.033 Uiso 1 1 d D U
H06Z H 0.8974(14) 0.0225(19) 0.2028(7) 0.033 Uiso 1 1 d D U
O07W O 0.50378(13) 0.83599(11) 0.05384(9) 0.0235(4) Uani 1 1 d D .
H07Y H 0.4828(18) 0.8644(17) 0.0845(10) 0.035 Uiso 1 1 d D U
H07Z H 0.5542(11) 0.8296(19) 0.0722(13) 0.035 Uiso 1 1 d D U
O08W O 0.81417(13) 0.03380(12) 0.32675(9) 0.0243(4) Uani 1 1 d D .
H08Y H 0.8163(19) 0.0803(7) 0.3474(15) 0.036 Uiso 1 1 d D U
H08Z H 0.7629(10) 0.0211(16) 0.3034(14) 0.036 Uiso 1 1 d D U
O09W O 0.82471(13) 0.17231(11) 0.42276(10) 0.0251(4) Uani 1 1 d D .
H09Y H 0.812(2) 0.2182(7) 0.4329(16) 0.038 Uiso 1 1 d D U
H09Z H 0.796(2) 0.1471(14) 0.4470(14) 0.038 Uiso 1 1 d D U
O10W O 0.39147(14) 0.46854(12) 0.20334(10) 0.0282(4) Uani 1 1 d D .
H10Y H 0.3549(18) 0.4959(15) 0.2207(16) 0.042 Uiso 1 1 d D U
H10Z H 0.380(2) 0.4254(10) 0.2157(17) 0.042 Uiso 1 1 d D U
O11W O 0.23217(11) 0.81569(10) 0.84806(9) 0.0199(3) Uani 1 1 d D .
H11Y H 0.2214(10) 0.8622(4) 0.8557(16) 0.030 Uiso 1 1 d D U
H11Z H 0.1821(6) 0.7880(9) 0.8310(14) 0.030 Uiso 1 1 d D U
O12W O 0.38585(12) 0.92503(9) 0.83857(8) 0.0169(3) Uani 1 1 d D .
H12Y H 0.373(2) 0.9521(8) 0.8740(6) 0.025 Uiso 1 1 d D U
H12Z H 0.373(2) 0.9500(9) 0.8083(5) 0.025 Uiso 1 1 d D U
O13W O 0.46995(13) 0.83810(11) 0.91851(9) 0.0228(4) Uani 1 1 d D .
H13Y H 0.5115(15) 0.8771(13) 0.9248(7) 0.034 Uiso 1 1 d D U
H13Z H 0.4673(16) 0.8287(15) 0.9573(5) 0.034 Uiso 1 1 d D U
O14W O 0.34875(11) 0.70535(10) 0.90142(9) 0.0179(3) Uani 1 1 d D .
H14Y H 0.3772(13) 0.6671(10) 0.9009(13) 0.027 Uiso 1 1 d D U
H14Z H 0.2957(5) 0.6878(13) 0.9061(14) 0.027 Uiso 1 1 d D U
O15W O 0.25919(12) 0.67201(10) 0.76686(8) 0.0183(3) Uani 1 1 d D .
H15Y H 0.2442(19) 0.6586(10) 0.7248(3) 0.027 Uiso 1 1 d D U
H15Z H 0.2544(18) 0.6296(6) 0.7808(9) 0.027 Uiso 1 1 d D U
O16W O 0.31866(12) 0.80146(10) 0.70929(8) 0.0212(4) Uani 1 1 d D .
H16Y H 0.2819(17) 0.7690(11) 0.6798(7) 0.032 Uiso 1 1 d D U
H16Z H 0.3445(15) 0.8333(13) 0.6887(7) 0.032 Uiso 1 1 d D U
O17W O 0.50382(12) 0.82703(10) 0.77445(8) 0.0176(3) Uani 1 1 d D .
H17Y H 0.5139(16) 0.8734(5) 0.7685(12) 0.026 Uiso 1 1 d D U
H17Z H 0.5177(17) 0.7993(8) 0.7400(9) 0.026 Uiso 1 1 d D U
O18W O 0.44962(11) 0.67641(10) 0.79200(9) 0.0192(3) Uani 1 1 d D .
H18Y H 0.5049(5) 0.6822(10) 0.7886(14) 0.029 Uiso 1 1 d D U
H18Z H 0.4267(9) 0.6352(9) 0.7636(12) 0.029 Uiso 1 1 d D U
O19W O 0.30963(13) 0.17257(12) 0.14166(11) 0.0296(4) Uani 1 1 d D .
H19Y H 0.3406(18) 0.2076(14) 0.1728(13) 0.044 Uiso 1 1 d D U
H19Z H 0.3435(17) 0.1388(14) 0.1326(16) 0.044 Uiso 1 1 d D U
O20W O 0.63379(15) 0.44095(12) 0.30237(11) 0.0305(4) Uani 1 1 d D .
H20Y H 0.629(2) 0.4355(19) 0.3421(7) 0.046 Uiso 1 1 d D U
H20Z H 0.606(2) 0.4779(15) 0.2962(15) 0.046 Uiso 1 1 d D U
O21W O 0.67341(11) 0.23903(10) 0.55007(9) 0.0174(3) Uani 1 1 d D .
H21Y H 0.6836(14) 0.1932(5) 0.5361(13) 0.026 Uiso 1 1 d D U
H21Z H 0.6980(14) 0.2662(11) 0.5253(12) 0.026 Uiso 1 1 d D U
O22W O 0.56180(12) 0.13511(10) 0.60318(8) 0.0180(3) Uani 1 1 d D .
H22Y H 0.550(2) 0.1235(10) 0.6398(7) 0.027 Uiso 1 1 d D U
H22Z H 0.565(2) 0.0920(6) 0.5781(6) 0.027 Uiso 1 1 d D U
O23W O 0.49747(13) 0.13858(10) 0.47033(9) 0.0221(4) Uani 1 1 d D .
H23Y H 0.4682(19) 0.0938(6) 0.4688(10) 0.033 Uiso 1 1 d D U
H23Z H 0.5258(17) 0.1330(10) 0.4368(9) 0.033 Uiso 1 1 d D U
O24W O 0.53585(13) 0.29779(11) 0.46093(9) 0.0247(4) Uani 1 1 d D .
H24Y H 0.5011(13) 0.2841(16) 0.4240(6) 0.037 Uiso 1 1 d D U
H24Z H 0.5795(12) 0.3286(16) 0.4533(8) 0.037 Uiso 1 1 d D U
O25W O 0.61534(12) 0.38024(10) 0.58183(9) 0.0217(4) Uani 1 1 d D .
H25Y H 0.6681(9) 0.3940(9) 0.6026(14) 0.033 Uiso 1 1 d D U
H25Z H 0.6023(11) 0.4206(7) 0.5687(15) 0.033 Uiso 1 1 d D U
O26W O 0.58183(12) 0.29284(10) 0.67990(8) 0.0205(3) Uani 1 1 d D .
H26Y H 0.6230(15) 0.3309(12) 0.6971(6) 0.031 Uiso 1 1 d D U
H26Z H 0.5597(14) 0.2792(15) 0.7129(5) 0.031 Uiso 1 1 d D U
O27W O 0.43685(13) 0.35039(11) 0.60606(10) 0.0265(4) Uani 1 1 d D .
H27Y H 0.3875(13) 0.3594(16) 0.5879(9) 0.040 Uiso 1 1 d D U
H27Z H 0.4444(16) 0.3767(16) 0.6460(6) 0.040 Uiso 1 1 d D U
O28W O 0.40580(13) 0.18727(10) 0.61899(10) 0.0239(4) Uani 1 1 d D .
H28Y H 0.3879(17) 0.1387(3) 0.6136(14) 0.036 Uiso 1 1 d D U
H28Z H 0.3736(16) 0.2087(7) 0.6456(13) 0.036 Uiso 1 1 d D U
O29W O 0.37171(13) 0.23501(14) 0.49228(10) 0.0342(5) Uani 1 1 d D .
H29Y H 0.3554(11) 0.2078(19) 0.4530(8) 0.051 Uiso 1 1 d D U
H29Z H 0.3246(9) 0.252(2) 0.5036(9) 0.051 Uiso 1 1 d D U
O30W O 0.75697(16) 0.46219(11) 0.18474(12) 0.0334(5) Uani 1 1 d D .
H30Y H 0.8065(13) 0.4713(18) 0.1701(18) 0.050 Uiso 1 1 d D U
H30Z H 0.745(2) 0.5072(8) 0.1994(18) 0.050 Uiso 1 1 d D U
O31W O 0.54599(15) 0.55967(12) 0.27194(11) 0.0323(5) Uani 1 1 d D .
H31Y H 0.5813(18) 0.580(2) 0.2485(13) 0.048 Uiso 1 1 d D U
H31Z H 0.5029(16) 0.5322(19) 0.2438(12) 0.048 Uiso 1 1 d D U
O32W O 0.97460(15) 0.40309(14) 0.23381(11) 0.0369(5) Uani 1 1 d D .
H32Y H 0.954(2) 0.409(2) 0.1953(9) 0.055 Uiso 1 1 d D U
H32Z H 1.0290(8) 0.424(2) 0.2397(17) 0.055 Uiso 1 1 d D U
O33W O 0.93760(15) 0.24461(14) 0.21065(12) 0.0386(5) Uani 1 1 d D .
H33Y H 0.953(3) 0.2259(17) 0.2445(11) 0.058 Uiso 1 1 d D U
H33Z H 0.954(3) 0.2935(4) 0.2234(16) 0.058 Uiso 1 1 d D U

loop_
_atom_site_aniso_label
_atom_site_aniso_U_11
_atom_site_aniso_U_22
_atom_site_aniso_U_33
_atom_site_aniso_U_23
_atom_site_aniso_U_13
_atom_site_aniso_U_12
Gd1 0.01191(5) 0.01139(5) 0.01286(5) 0.00317(4) 0.00258(4) 0.00219(4)
Gd2 0.01460(5) 0.01291(5) 0.01296(5) 0.00223(4) 0.00211(4) 0.00366(4)
O1 0.0151(8) 0.0157(7) 0.0150(8) 0.0015(6) 0.0043(6) -0.0002(6)
C10 0.0138(10) 0.0123(9) 0.0115(9) 0.0030(7) 0.0009(7) 0.0030(7)
C11 0.0136(10) 0.0136(9) 0.0131(10) 0.0047(8) 0.0032(7) 0.0052(8)
C12 0.0128(10) 0.0107(9) 0.0148(10) 0.0034(7) 0.0010(7) 0.0034(7)
C13 0.0145(10) 0.0130(9) 0.0137(10) 0.0037(8) 0.0008(8) 0.0047(8)
C14 0.0134(10) 0.0137(9) 0.0144(10) 0.0057(8) 0.0042(7) 0.0056(8)
C15 0.0128(10) 0.0114(9) 0.0154(10) 0.0038(8) 0.0007(7) 0.0031(7)
C16 0.0136(10) 0.0133(9) 0.0122(9) 0.0037(7) 0.0014(7) 0.0055(8)
S1 0.0132(2) 0.0130(2) 0.0133(2) 0.00401(18) 0.00347(18) 0.00339(18)
O11 0.0170(8) 0.0187(8) 0.0125(7) 0.0035(6) 0.0015(6) 0.0056(6)
O12 0.0261(9) 0.0129(7) 0.0230(9) 0.0045(6) 0.0116(7) 0.0039(6)
O13 0.0117(8) 0.0236(8) 0.0170(8) 0.0042(6) 0.0030(6) 0.0047(6)
O2 0.0135(8) 0.0165(7) 0.0142(7) 0.0053(6) 0.0052(6) 0.0056(6)
C20 0.0126(10) 0.0127(9) 0.0144(10) 0.0042(8) -0.0001(7) 0.0025(7)
C21 0.0094(9) 0.0130(9) 0.0125(9) 0.0010(7) -0.0004(7) 0.0016(7)
C22 0.0118(10) 0.0111(9) 0.0138(10) 0.0025(7) -0.0004(7) 0.0014(7)
C23 0.0120(10) 0.0127(9) 0.0143(10) 0.0027(7) 0.0001(7) 0.0033(7)
C24 0.0110(10) 0.0138(9) 0.0138(10) 0.0021(8) 0.0022(7) 0.0032(7)
C25 0.0122(10) 0.0129(9) 0.0154(10) 0.0030(8) 0.0016(8) 0.0013(7)
C26 0.0105(9) 0.0115(9) 0.0125(9) 0.0022(7) 0.0002(7) 0.0010(7)
S2 0.0128(2) 0.0138(2) 0.0160(2) 0.00099(19) 0.00369(19) 0.00302(19)
O21 0.0270(10) 0.0397(11) 0.0196(9) 0.0067(8) 0.0047(7) 0.0229(8)
O22 0.0233(9) 0.0182(8) 0.0162(8) -0.0007(6) 0.0015(6) 0.0052(7)
O23 0.0230(10) 0.0179(9) 0.0500(13) -0.0024(8) 0.0211(9) -0.0016(7)
O3 0.0147(8) 0.0110(7) 0.0188(8) 0.0027(6) -0.0007(6) 0.0036(6)
C30 0.0119(10) 0.0117(9) 0.0147(10) 0.0038(7) 0.0019(7) 0.0016(7)
C31 0.0125(10) 0.0129(9) 0.0128(9) 0.0047(7) 0.0034(7) 0.0035(7)
C32 0.0137(10) 0.0129(9) 0.0119(9) 0.0030(7) 0.0045(7) 0.0019(7)
C33 0.0121(10) 0.0142(9) 0.0116(9) 0.0043(7) 0.0016(7) 0.0017(7)
C34 0.0121(10) 0.0126(9) 0.0122(9) 0.0043(7) 0.0023(7) 0.0033(7)
C35 0.0128(10) 0.0131(9) 0.0132(10) 0.0034(7) 0.0035(7) 0.0024(7)
C36 0.0115(10) 0.0143(9) 0.0118(9) 0.0046(7) 0.0039(7) 0.0027(7)
S3 0.0131(2) 0.0126(2) 0.0135(2) 0.00421(18) 0.00119(18) 0.00283(18)
O31 0.0182(8) 0.0139(7) 0.0219(8) 0.0036(6) -0.0017(6) 0.0030(6)
O32 0.0151(8) 0.0181(8) 0.0205(8) 0.0055(6) 0.0050(6) 0.0046(6)
O33 0.0199(9) 0.0200(8) 0.0150(8) 0.0074(6) 0.0013(6) 0.0035(6)
O4 0.0115(7) 0.0141(7) 0.0167(8) 0.0048(6) 0.0041(6) 0.0029(6)
C40 0.0148(10) 0.0127(9) 0.0121(9) 0.0035(7) 0.0032(7) 0.0007(8)
C41 0.0129(10) 0.0114(9) 0.0107(9) -0.0005(7) 0.0022(7) 0.0019(7)
C42 0.0136(10) 0.0113(9) 0.0114(9) 0.0006(7) 0.0016(7) 0.0030(7)
C43 0.0145(10) 0.0123(9) 0.0118(9) 0.0031(7) 0.0027(7) 0.0014(7)
C44 0.0129(10) 0.0127(9) 0.0112(9) 0.0014(7) 0.0017(7) 0.0018(7)
C45 0.0132(10) 0.0116(9) 0.0139(10) 0.0023(7) 0.0003(7) 0.0014(7)
C46 0.0145(10) 0.0103(9) 0.0116(9) 0.0017(7) 0.0022(7) 0.0016(7)
S4 0.0106(2) 0.0140(2) 0.0140(2) 0.00486(18) 0.00239(18) 0.00263(18)
O41 0.0143(8) 0.0196(8) 0.0194(8) 0.0082(6) 0.0028(6) 0.0059(6)
O42 0.0159(8) 0.0245(9) 0.0157(8) 0.0042(6) 0.0042(6) 0.0055(6)
O43 0.0149(8) 0.0153(8) 0.0230(9) 0.0050(6) 0.0013(6) -0.0001(6)
O5 0.0170(8) 0.0214(9) 0.0258(9) 0.0050(7) 0.0034(7) 0.0088(7)
C50 0.0201(11) 0.0123(9) 0.0112(9) -0.0001(7) 0.0030(8) 0.0039(8)
C51 0.0140(10) 0.0119(9) 0.0161(10) 0.0025(8) 0.0021(8) 0.0025(8)
C52 0.0161(10) 0.0102(9) 0.0159(10) 0.0018(8) 0.0046(8) 0.0026(8)
C53 0.0170(11) 0.0150(10) 0.0146(10) 0.0029(8) 0.0033(8) 0.0035(8)
C54 0.0144(10) 0.0109(9) 0.0181(10) 0.0024(8) 0.0017(8) 0.0033(8)
C55 0.0158(10) 0.0123(9) 0.0159(10) 0.0022(8) 0.0046(8) 0.0037(8)
C56 0.0159(10) 0.0113(9) 0.0130(10) 0.0021(7) 0.0025(8) 0.0020(8)
S5 0.0145(3) 0.0130(2) 0.0171(3) 0.00418(19) 0.00374(19) 0.00447(19)
O51 0.0197(9) 0.0220(8) 0.0185(8) 0.0045(7) 0.0006(6) 0.0066(7)
O52 0.0212(9) 0.0125(7) 0.0276(9) 0.0057(7) 0.0077(7) 0.0054(6)
O53 0.0167(8) 0.0178(8) 0.0214(8) 0.0046(6) 0.0071(6) 0.0056(6)
O6 0.0150(8) 0.0227(8) 0.0151(8) 0.0059(6) 0.0002(6) 0.0020(6)
C60 0.0171(11) 0.0129(9) 0.0160(10) 0.0045(8) 0.0057(8) 0.0033(8)
C61 0.0124(10) 0.0149(9) 0.0117(9) 0.0043(7) 0.0031(7) 0.0028(8)
C62 0.0126(10) 0.0136(9) 0.0136(10) 0.0049(7) 0.0056(7) 0.0027(7)
C63 0.0149(10) 0.0140(10) 0.0146(10) 0.0035(8) 0.0042(8) 0.0027(8)
C64 0.0132(10) 0.0156(10) 0.0117(9) 0.0031(8) 0.0032(7) 0.0040(8)
C65 0.0157(11) 0.0160(10) 0.0148(10) 0.0043(8) 0.0043(8) 0.0048(8)
C66 0.0162(10) 0.0125(9) 0.0143(10) 0.0041(8) 0.0065(8) 0.0032(8)
S6 0.0137(3) 0.0176(2) 0.0147(2) 0.0015(2) 0.00155(19) 0.0055(2)
O61 0.0207(9) 0.0189(8) 0.0243(9) 0.0006(7) -0.0025(7) 0.0027(7)
O62 0.0208(9) 0.0277(9) 0.0177(8) 0.0077(7) 0.0012(6) 0.0086(7)
O63 0.0163(9) 0.0289(9) 0.0221(9) -0.0004(7) 0.0041(7) 0.0075(7)
O7 0.0194(8) 0.0131(7) 0.0174(8) -0.0001(6) 0.0046(6) 0.0003(6)
C70 0.0140(10) 0.0134(9) 0.0138(10) 0.0026(8) 0.0038(8) 0.0028(8)
C71 0.0133(10) 0.0118(9) 0.0144(10) 0.0036(7) 0.0025(7) 0.0045(7)
C72 0.0147(10) 0.0132(9) 0.0140(10) 0.0032(8) 0.0029(8) 0.0061(8)
C73 0.0142(10) 0.0142(10) 0.0169(10) 0.0058(8) 0.0040(8) 0.0050(8)
C74 0.0128(10) 0.0124(9) 0.0179(10) 0.0042(8) 0.0018(8) 0.0008(8)
C75 0.0164(11) 0.0145(10) 0.0128(10) 0.0039(8) 0.0016(8) 0.0042(8)
C76 0.0121(10) 0.0125(9) 0.0142(10) 0.0037(7) 0.0026(7) 0.0054(7)
S7 0.0181(3) 0.0170(3) 0.0186(3) 0.0059(2) -0.0005(2) -0.0036(2)
O71 0.0238(9) 0.0176(8) 0.0222(9) 0.0088(7) 0.0052(7) -0.0006(7)
O72 0.0372(11) 0.0215(9) 0.0177(9) 0.0022(7) 0.0000(8) -0.0090(8)
O73 0.0165(9) 0.0337(11) 0.0426(12) 0.0182(9) -0.0033(8) -0.0035(8)
O8 0.0153(8) 0.0188(8) 0.0184(8) 0.0043(6) 0.0036(6) 0.0035(6)
C80 0.0213(11) 0.0124(9) 0.0132(10) 0.0041(8) 0.0044(8) 0.0063(8)
C81 0.0151(10) 0.0170(10) 0.0096(9) 0.0029(8) 0.0012(7) 0.0037(8)
C82 0.0179(11) 0.0127(9) 0.0100(9) 0.0017(7) 0.0019(7) 0.0052(8)
C83 0.0171(11) 0.0168(10) 0.0121(10) 0.0037(8) 0.0030(8) 0.0070(8)
C84 0.0139(10) 0.0188(10) 0.0129(10) 0.0031(8) 0.0034(8) 0.0025(8)
C85 0.0173(11) 0.0141(10) 0.0137(10) 0.0016(8) 0.0025(8) 0.0022(8)
C86 0.0193(11) 0.0146(10) 0.0108(9) 0.0023(8) 0.0038(8) 0.0062(8)
S8 0.0138(3) 0.0249(3) 0.0180(3) 0.0073(2) 0.0022(2) 0.0019(2)
O81 0.0164(8) 0.0314(10) 0.0188(8) 0.0068(7) 0.0016(6) 0.0076(7)
O82 0.0167(9) 0.0453(12) 0.0200(9) 0.0151(8) 0.0063(7) 0.0078(8)
O83 0.0234(10) 0.0261(10) 0.0428(12) 0.0083(9) 0.0003(8) -0.0054(8)
C1 0.0188(11) 0.0157(10) 0.0191(11) 0.0078(8) 0.0041(8) 0.0077(8)
C2 0.0224(12) 0.0149(10) 0.0175(11) 0.0015(8) 0.0022(9) 0.0041(9)
C3 0.0163(11) 0.0169(10) 0.0198(11) 0.0024(8) 0.0025(8) 0.0033(8)
C4 0.0193(12) 0.0203(11) 0.0177(11) 0.0013(9) 0.0031(9) 0.0051(9)
C5 0.0208(12) 0.0203(11) 0.0171(11) 0.0017(9) -0.0018(9) 0.0051(9)
C6 0.0166(11) 0.0172(11) 0.0237(12) 0.0052(9) 0.0005(9) 0.0035(9)
N01 0.0144(9) 0.0172(9) 0.0148(9) 0.0047(7) 0.0027(7) 0.0015(7)
C01 0.0205(12) 0.0174(10) 0.0207(11) 0.0075(9) 0.0036(9) 0.0055(9)
N02 0.0187(10) 0.0182(9) 0.0154(9) 0.0029(7) 0.0014(7) 0.0056(7)
C02 0.0183(11) 0.0181(10) 0.0172(11) 0.0075(8) 0.0046(8) 0.0040(8)
C03 0.0221(13) 0.0303(13) 0.0222(12) 0.0048(10) 0.0097(10) 0.0080(10)
C04 0.0269(14) 0.0307(14) 0.0234(13) 0.0104(10) 0.0147(10) 0.0083(11)
C05 0.0303(14) 0.0179(11) 0.0280(13) 0.0051(10) 0.0008(10) 0.0110(10)
N91 0.0151(10) 0.0216(10) 0.0211(10) 0.0009(8) 0.0028(7) 0.0028(8)
C91 0.0176(12) 0.0334(14) 0.0195(12) -0.0018(10) 0.0054(9) -0.0001(10)
N92 0.0161(10) 0.0163(9) 0.0183(9) 0.0024(7) 0.0006(7) 0.0029(7)
C92 0.0197(12) 0.0181(11) 0.0177(11) 0.0020(9) -0.0011(9) -0.0004(9)
C93 0.0162(11) 0.0171(10) 0.0224(12) 0.0020(9) -0.0014(9) 0.0044(8)
C94 0.0205(12) 0.0201(11) 0.0192(11) 0.0029(9) -0.0005(9) 0.0018(9)
C95 0.0199(12) 0.0214(11) 0.0198(11) 0.0056(9) 0.0028(9) 0.0025(9)
O01W 0.0185(9) 0.0204(8) 0.0217(9) 0.0024(7) 0.0012(7) 0.0039(7)
O02W 0.0219(9) 0.0201(8) 0.0180(8) 0.0060(7) -0.0020(6) 0.0005(7)
O03W 0.0210(9) 0.0202(8) 0.0248(9) 0.0100(7) 0.0086(7) 0.0071(7)
O04W 0.0247(9) 0.0192(8) 0.0182(8) 0.0056(7) -0.0042(7) -0.0006(7)
O05W 0.0173(9) 0.0221(9) 0.0239(9) 0.0040(7) 0.0056(7) 0.0043(7)
O06W 0.0168(9) 0.0348(10) 0.0156(8) 0.0039(7) 0.0023(6) 0.0107(7)
O07W 0.0226(9) 0.0290(10) 0.0196(9) 0.0044(7) 0.0036(7) 0.0071(7)
O08W 0.0217(9) 0.0307(10) 0.0197(9) 0.0023(7) 0.0035(7) 0.0055(8)
O09W 0.0261(10) 0.0257(9) 0.0258(10) 0.0063(8) 0.0071(7) 0.0083(8)
O10W 0.0300(11) 0.0287(10) 0.0304(10) 0.0076(8) 0.0113(8) 0.0125(8)
O11W 0.0151(8) 0.0150(8) 0.0295(9) 0.0029(7) 0.0056(7) 0.0029(6)
O12W 0.0207(9) 0.0145(7) 0.0169(8) 0.0033(6) 0.0052(6) 0.0056(6)
O13W 0.0247(10) 0.0243(9) 0.0161(8) 0.0075(7) -0.0032(7) -0.0076(7)
O14W 0.0155(8) 0.0194(8) 0.0216(8) 0.0083(7) 0.0057(6) 0.0040(6)
O15W 0.0204(9) 0.0146(7) 0.0184(8) 0.0021(6) 0.0004(6) 0.0009(6)
O16W 0.0243(9) 0.0205(8) 0.0159(8) 0.0055(7) -0.0028(7) -0.0046(7)
O17W 0.0195(8) 0.0149(7) 0.0199(8) 0.0047(6) 0.0072(6) 0.0028(6)
O18W 0.0164(8) 0.0149(8) 0.0277(9) 0.0036(7) 0.0085(7) 0.0043(6)
O19W 0.0241(10) 0.0243(10) 0.0371(11) 0.0040(8) -0.0068(8) 0.0046(8)
O20W 0.0362(12) 0.0251(10) 0.0323(11) 0.0046(8) 0.0069(9) 0.0117(8)
O21W 0.0168(8) 0.0154(8) 0.0228(9) 0.0075(6) 0.0076(6) 0.0031(6)
O22W 0.0240(9) 0.0167(8) 0.0170(8) 0.0064(6) 0.0078(7) 0.0082(7)
O23W 0.0300(10) 0.0153(8) 0.0179(8) -0.0016(6) 0.0069(7) -0.0029(7)
O24W 0.0262(10) 0.0280(10) 0.0175(9) 0.0110(7) -0.0050(7) -0.0069(8)
O25W 0.0190(9) 0.0198(8) 0.0245(9) 0.0064(7) -0.0043(7) 0.0000(7)
O26W 0.0240(9) 0.0205(8) 0.0143(8) 0.0016(6) 0.0019(7) -0.0033(7)
O27W 0.0243(10) 0.0228(9) 0.0320(10) 0.0001(8) 0.0032(8) 0.0108(7)
O28W 0.0221(9) 0.0177(8) 0.0321(10) -0.0004(7) 0.0156(8) 0.0013(7)
O29W 0.0215(10) 0.0491(13) 0.0277(11) -0.0028(9) -0.0031(8) 0.0106(9)
O30W 0.0434(13) 0.0195(9) 0.0449(12) 0.0087(9) 0.0274(10) 0.0105(9)
O31W 0.0326(12) 0.0274(10) 0.0354(11) 0.0011(9) 0.0076(9) 0.0043(8)
O32W 0.0299(12) 0.0458(13) 0.0316(11) 0.0208(10) -0.0120(9) -0.0102(10)
O33W 0.0250(11) 0.0395(12) 0.0499(14) 0.0189(11) -0.0073(9) -0.0031(9)

loop_
_atom_type_symbol
_atom_type_description
_atom_type_scat_dispersion_real
_atom_type_scat_dispersion_imag
_atom_type_scat_source
C C 0.0033 0.0016 'International Tables Vol C Tables 4.2.6.8 and 6.1.1.4'
H H 0.0000 0.0000 'International Tables Vol C Tables 4.2.6.8 and 6.1.1.4'
N N 0.0061 0.0033 'International Tables Vol C Tables 4.2.6.8 and 6.1.1.4'
O O 0.0106 0.0060 'International Tables Vol C Tables 4.2.6.8 and 6.1.1.4'
S S 0.1246 0.1234 'International Tables Vol C Tables 4.2.6.8 and 6.1.1.4'
Gd Gd -0.1653 3.9035 'International Tables Vol C Tables 4.2.6.8 and 6.1.1.4'

loop_
_geom_angle_atom_site_label_1
_geom_angle_atom_site_label_2
_geom_angle_atom_site_label_3
_geom_angle
O11W Gd1 O13W 102.45(7)
O11W Gd1 O16W 86.49(7)
O13W Gd1 O16W 144.44(6)
O11W Gd1 O18W 143.07(6)
O13W Gd1 O18W 92.51(7)
O16W Gd1 O18W 100.70(6)
O11W Gd1 O14W 80.41(6)
O13W Gd1 O14W 69.70(6)
O16W Gd1 O14W 145.75(6)
O18W Gd1 O14W 73.41(6)
O11W Gd1 O15W 74.18(6)
O13W Gd1 O15W 142.45(6)
O16W Gd1 O15W 73.10(6)
O18W Gd1 O15W 73.51(6)
O14W Gd1 O15W 72.91(6)
O11W Gd1 O17W 144.96(6)
O13W Gd1 O17W 78.80(6)
O16W Gd1 O17W 74.81(6)
O18W Gd1 O17W 70.74(6)
O14W Gd1 O17W 130.42(6)
O15W Gd1 O17W 125.55(6)
O11W Gd1 O12W 73.81(6)
O13W Gd1 O12W 70.58(6)
O16W Gd1 O12W 79.38(6)
O18W Gd1 O12W 143.04(6)
O14W Gd1 O12W 125.79(6)
O15W Gd1 O12W 138.58(6)
O17W Gd1 O12W 73.77(6)
O27W Gd2 O21W 138.31(6)
O27W Gd2 O26W 75.27(7)
O21W Gd2 O26W 83.09(6)
O27W Gd2 O24W 93.82(7)
O21W Gd2 O24W 78.20(6)
O26W Gd2 O24W 136.94(6)
O27W Gd2 O23W 136.78(7)
O21W Gd2 O23W 79.78(6)
O26W Gd2 O23W 141.83(6)
O24W Gd2 O23W 71.70(6)
O27W Gd2 O28W 74.09(7)
O21W Gd2 O28W 135.07(6)
O26W Gd2 O28W 77.29(6)
O24W Gd2 O28W 140.38(7)
O23W Gd2 O28W 91.34(6)
O27W Gd2 O25W 70.62(7)
O21W Gd2 O25W 68.64(6)
O26W Gd2 O25W 70.25(6)
O24W Gd2 O25W 66.86(6)
O23W Gd2 O25W 131.72(6)
O28W Gd2 O25W 136.74(6)
O27W Gd2 O22W 132.90(6)
O21W Gd2 O22W 69.68(6)
O26W Gd2 O22W 72.56(6)
O24W Gd2 O22W 132.98(6)
O23W Gd2 O22W 69.55(6)
O28W Gd2 O22W 65.98(6)
O25W Gd2 O22W 126.31(6)
O27W Gd2 O29W 69.27(7)
O21W Gd2 O29W 139.21(6)
O26W Gd2 O29W 137.65(7)
O24W Gd2 O29W 69.04(7)
O23W Gd2 O29W 67.53(7)
O28W Gd2 O29W 71.41(7)
O25W Gd2 O29W 116.49(7)
O22W Gd2 O29W 117.12(7)
C11 O1 H1 109.5
C16 C10 C42 109.35(17)
C16 C10 H10A 109.8
C42 C10 H10A 109.8
C16 C10 H10B 109.8
C42 C10 H10B 109.8
H10A C10 H10B 108.3
O1 C11 C16 115.61(19)
O1 C11 C12 122.9(2)
C16 C11 C12 121.5(2)
C13 C12 C11 118.6(2)
C13 C12 C20 120.55(19)
C11 C12 C20 120.9(2)
C12 C13 C14 120.4(2)
C12 C13 H13 119.8
C14 C13 H13 119.8
C15 C14 C13 120.4(2)
C15 C14 S1 118.34(17)
C13 C14 S1 121.25(17)
C16 C15 C14 120.4(2)
C16 C15 H15 119.8
C14 C15 H15 119.8
C15 C16 C11 118.7(2)
C15 C16 C10 121.0(2)
C11 C16 C10 120.14(19)
O12 S1 O11 113.66(10)
O12 S1 O13 112.52(11)
O11 S1 O13 109.75(10)
O12 S1 C14 106.10(10)
O11 S1 C14 107.01(10)
O13 S1 C14 107.39(10)
C21 O2 H2 109.5
C26 C20 C12 111.36(17)
C26 C20 H20A 109.4
C12 C20 H20A 109.4
C26 C20 H20B 109.4
C12 C20 H20B 109.4
H20A C20 H20B 108.0
O2 C21 C22 122.19(19)
O2 C21 C26 115.98(18)
C22 C21 C26 121.8(2)
C23 C22 C21 118.2(2)
C23 C22 C30 118.24(19)
C21 C22 C30 123.50(19)
C24 C23 C22 120.9(2)
C24 C23 H23 119.6
C22 C23 H23 119.6
C23 C24 C25 120.4(2)
C23 C24 S2 120.70(16)
C25 C24 S2 118.80(17)
C26 C25 C24 120.3(2)
C26 C25 H25 119.8
C24 C25 H25 119.8
C25 C26 C21 118.40(19)
C25 C26 C20 119.31(19)
C21 C26 C20 122.13(19)
O21 S2 O23 114.32(13)
O21 S2 O22 112.44(11)
O23 S2 O22 110.64(12)
O21 S2 C24 107.61(11)
O23 S2 C24 103.65(11)
O22 S2 C24 107.52(10)
C31 O3 H3 109.5
C22 C30 C36 110.18(17)
C22 C30 H30A 109.6
C36 C30 H30A 109.6
C22 C30 H30B 109.6
C36 C30 H30B 109.6
H30A C30 H30B 108.1
O3 C31 C32 123.56(19)
O3 C31 C36 115.22(19)
C32 C31 C36 121.21(19)
C33 C32 C31 118.40(19)
C33 C32 C40 119.27(19)
C31 C32 C40 122.32(19)
C32 C33 C34 120.4(2)
C32 C33 H33 119.8
C34 C33 H33 119.8
C35 C34 C33 120.90(19)
C35 C34 S3 120.56(16)
C33 C34 S3 118.45(16)
C36 C35 C34 119.8(2)
C36 C35 H35 120.1
C34 C35 H35 120.1
C35 C36 C31 119.3(2)
C35 C36 C30 120.79(19)
C31 C36 C30 119.82(19)
O31 S3 O33 113.55(10)
O31 S3 O32 112.14(10)
O33 S3 O32 110.92(10)
O31 S3 C34 107.06(10)
O33 S3 C34 106.75(10)
O32 S3 C34 105.89(10)
C41 O4 H4 109.5
C46 C40 C32 112.18(17)
C46 C40 H40A 109.2
C32 C40 H40A 109.2
C46 C40 H40B 109.2
C32 C40 H40B 109.2
H40A C40 H40B 107.9
O4 C41 C46 114.89(19)
O4 C41 C42 124.26(19)
C46 C41 C42 120.8(2)
C43 C42 C41 118.11(19)
C43 C42 C10 117.36(19)
C41 C42 C10 124.5(2)
C42 C43 C44 121.4(2)
C42 C43 H43 119.3
C44 C43 H43 119.3
C45 C44 C43 120.4(2)
C45 C44 S4 122.46(17)
C43 C44 S4 117.13(17)
C44 C45 C46 119.6(2)
C44 C45 H45 120.2
C46 C45 H45 120.2
C45 C46 C41 119.6(2)
C45 C46 C40 119.95(19)
C41 C46 C40 120.4(2)
O42 S4 O41 112.86(10)
O42 S4 O43 111.76(10)
O41 S4 O43 111.31(10)
O42 S4 C44 106.68(10)
O41 S4 C44 108.10(10)
O43 S4 C44 105.69(10)
C51 O5 H5 109.5
C82 C50 C56 114.25(18)
C82 C50 H50A 108.7
C56 C50 H50A 108.7
C82 C50 H50B 108.7
C56 C50 H50B 108.7
H50A C50 H50B 107.6
O5 C51 C52 119.1(2)
O5 C51 C56 118.5(2)
C52 C51 C56 122.3(2)
C53 C52 C51 118.4(2)
C53 C52 C60 119.9(2)
C51 C52 C60 121.6(2)
C52 C53 C54 120.0(2)
C52 C53 H53 120.0
C54 C53 H53 120.0
C55 C54 C53 120.9(2)
C55 C54 S5 121.39(17)
C53 C54 S5 117.64(17)
C54 C55 C56 120.4(2)
C54 C55 H55 119.8
C56 C55 H55 119.8
C55 C56 C51 118.0(2)
C55 C56 C50 120.5(2)
C51 C56 C50 121.4(2)
O51 S5 O52 111.81(11)
O51 S5 O53 113.13(10)
O52 S5 O53 111.57(10)
O51 S5 C54 106.38(10)
O52 S5 C54 106.34(10)
O53 S5 C54 107.12(11)
C61 O6 H6 109.5
C52 C60 C66 110.51(18)
C52 C60 H60A 109.5
C66 C60 H60A 109.5
C52 C60 H60B 109.5
C66 C60 H60B 109.5
H60A C60 H60B 108.1
O6 C61 C62 120.07(19)
O6 C61 C66 118.04(19)
C62 C61 C66 121.9(2)
C63 C62 C61 118.5(2)
C63 C62 C70 118.84(19)
C61 C62 C70 122.6(2)
C62 C63 C64 120.5(2)
C62 C63 H63 119.8
C64 C63 H63 119.8
C63 C64 C65 120.4(2)
C63 C64 S6 121.29(17)
C65 C64 S6 118.32(17)
C66 C65 C64 120.4(2)
C66 C65 H65 119.8
C64 C65 H65 119.8
C65 C66 C61 118.4(2)
C65 C66 C60 119.1(2)
C61 C66 C60 122.4(2)
O61 S6 O62 112.69(11)
O61 S6 O63 112.85(11)
O62 S6 O63 110.81(11)
O61 S6 C64 107.41(10)
O62 S6 C64 106.92(11)
O63 S6 C64 105.67(10)
C71 O7 H7 109.5
C76 C70 C62 112.30(18)
C76 C70 H70A 109.1
C62 C70 H70A 109.1
C76 C70 H70B 109.1
C62 C70 H70B 109.1
H70A C70 H70B 107.9
O7 C71 C72 119.36(19)
O7 C71 C76 118.5(2)
C72 C71 C76 122.1(2)
C73 C72 C71 118.4(2)
C73 C72 C80 119.7(2)
C71 C72 C80 121.9(2)
C74 C73 C72 120.2(2)
C74 C73 H73 119.9
C72 C73 H73 119.9
C73 C74 C75 121.2(2)
C73 C74 S7 117.69(17)
C75 C74 S7 121.11(17)
C74 C75 C76 119.8(2)
C74 C75 H75 120.1
C76 C75 H75 120.1
C75 C76 C71 118.4(2)
C75 C76 C70 121.03(19)
C71 C76 C70 120.60(19)
O71 S7 O72 111.74(11)
O71 S7 O73 111.59(11)
O72 S7 O73 112.86(12)
O71 S7 C74 107.37(11)
O72 S7 C74 106.69(11)
O73 S7 C74 106.15(11)
C81 O8 H8 109.5
C72 C80 C86 112.89(18)
C72 C80 H80A 109.0
C86 C80 H80A 109.0
C72 C80 H80B 109.0
C86 C80 H80B 109.0
H80A C80 H80B 107.8
O8 C81 C82 119.3(2)
O8 C81 C86 118.82(19)
C82 C81 C86 121.9(2)
C83 C82 C81 118.4(2)
C83 C82 C50 119.88(19)
C81 C82 C50 121.7(2)
C82 C83 C84 120.7(2)
C82 C83 H83 119.7
C84 C83 H83 119.7
C83 C84 C85 120.3(2)
C83 C84 S8 119.42(17)
C85 C84 S8 120.18(18)
C86 C85 C84 120.2(2)
C86 C85 H85 119.9
C84 C85 H85 119.9
C85 C86 C81 118.4(2)
C85 C86 C80 119.7(2)
C81 C86 C80 121.9(2)
O83 S8 O81 114.07(12)
O83 S8 O82 111.44(13)
O81 S8 O82 110.62(11)
O83 S8 C84 106.97(12)
O81 S8 C84 106.10(11)
O82 S8 C84 107.21(11)
C2 C1 C6 119.6(2)
C2 C1 C01 120.1(2)
C6 C1 C01 120.3(2)
C1 C2 C3 120.7(2)
C1 C2 H2A 119.6
C3 C2 H2A 119.6
C4 C3 C2 119.2(2)
C4 C3 C91 123.1(2)
C2 C3 C91 117.7(2)
C5 C4 C3 120.2(2)
C5 C4 H4A 119.9
C3 C4 H4A 119.9
C4 C5 C6 120.5(2)
C4 C5 H5A 119.8
C6 C5 H5A 119.8
C1 C6 C5 119.8(2)
C1 C6 H6A 120.1
C5 C6 H6A 120.1
C02 N01 C04 108.7(2)
C02 N01 C01 126.8(2)
C04 N01 C01 124.5(2)
N01 C01 C1 112.12(19)
N01 C01 H01A 109.2
C1 C01 H01A 109.2
N01 C01 H01B 109.2
C1 C01 H01B 109.2
H01A C01 H01B 107.9
C02 N02 C03 108.8(2)
C02 N02 C05 125.2(2)
C03 N02 C05 125.9(2)
N01 C02 N02 108.8(2)
N01 C02 H02 125.6
N02 C02 H02 125.6
C04 C03 N02 106.6(2)
C04 C03 H03 126.7
N02 C03 H03 126.7
C03 C04 N01 107.2(2)
C03 C04 H04 126.4
N01 C04 H04 126.4
N02 C05 H05A 109.5
N02 C05 H05B 109.5
H05A C05 H05B 109.5
N02 C05 H05C 109.5
H05A C05 H05C 109.5
H05B C05 H05C 109.5
C92 N91 C94 108.4(2)
C92 N91 C91 125.2(2)
C94 N91 C91 126.4(2)
N91 C91 C3 113.7(2)
N91 C91 H91A 108.8
C3 C91 H91A 108.8
N91 C91 H91B 108.8
C3 C91 H91B 108.8
H91A C91 H91B 107.7
C92 N92 C93 108.5(2)
C92 N92 C95 125.3(2)
C93 N92 C95 126.2(2)
N92 C92 N91 109.2(2)
N92 C92 H92 125.4
N91 C92 H92 125.4
C94 C93 N92 107.2(2)
C94 C93 H93 126.4
N92 C93 H93 126.4
C93 C94 N91 106.7(2)
C93 C94 H94 126.7
N91 C94 H94 126.7
N92 C95 H95A 109.5
N92 C95 H95B 109.5
H95A C95 H95B 109.5
N92 C95 H95C 109.5
H95A C95 H95C 109.5
H95B C95 H95C 109.5
H01Y O01W H01Z 104.9(12)
H02Y O02W H02Z 103.7(12)
H03Y O03W H03Z 104.3(12)
H04Y O04W H04Z 104.8(12)
H05Y O05W H05Z 104.4(12)
H06Y O06W H06Z 104.1(12)
H07Y O07W H07Z 104.9(12)
H08Y O08W H08Z 105.9(12)
H09Y O09W H09Z 104.3(12)
H10Y O10W H10Z 104.2(12)
Gd1 O11W H11Y 122.9(11)
Gd1 O11W H11Z 123.0(11)
H11Y O11W H11Z 104.9(12)
Gd1 O12W H12Y 122.3(11)
Gd1 O12W H12Z 123.6(11)
H12Y O12W H12Z 104.6(12)
Gd1 O13W H13Y 127.1(9)
Gd1 O13W H13Z 128.2(9)
H13Y O13W H13Z 104.0(12)
Gd1 O14W H14Y 118.0(13)
Gd1 O14W H14Z 118.5(13)
H14Y O14W H14Z 105.2(12)
Gd1 O15W H15Y 122.7(11)
Gd1 O15W H15Z 122.9(11)
H15Y O15W H15Z 105.0(12)
Gd1 O16W H16Y 125.7(9)
Gd1 O16W H16Z 126.0(10)
H16Y O16W H16Z 105.9(12)
Gd1 O17W H17Y 119.8(12)
Gd1 O17W H17Z 119.7(12)
H17Y O17W H17Z 104.9(12)
Gd1 O18W H18Y 123.1(11)
Gd1 O18W H18Z 122.2(11)
H18Y O18W H18Z 105.1(12)
H19Y O19W H19Z 104.9(12)
H20Y O20W H20Z 106.1(12)
Gd2 O21W H21Y 116.1(13)
Gd2 O21W H21Z 116.7(13)
H21Y O21W H21Z 105.0(12)
Gd2 O22W H22Y 124.1(10)
Gd2 O22W H22Z 124.8(10)
H22Y O22W H22Z 104.8(12)
Gd2 O23W H23Y 127.0(9)
Gd2 O23W H23Z 126.7(9)
H23Y O23W H23Z 105.1(12)
Gd2 O24W H24Y 127.6(9)
Gd2 O24W H24Z 127.2(9)
H24Y O24W H24Z 105.0(12)
Gd2 O25W H25Y 127.8(8)
Gd2 O25W H25Z 127.6(8)
H25Y O25W H25Z 104.6(12)
Gd2 O26W H26Y 126.8(9)
Gd2 O26W H26Z 126.9(9)
H26Y O26W H26Z 105.1(12)
Gd2 O27W H27Y 127.1(9)
Gd2 O27W H27Z 126.3(9)
H27Y O27W H27Z 105.3(12)
Gd2 O28W H28Y 126.9(8)
Gd2 O28W H28Z 127.7(9)
H28Y O28W H28Z 105.3(12)
Gd2 O29W H29Y 127.6(9)
Gd2 O29W H29Z 127.5(9)
H29Y O29W H29Z 104.6(12)
H30Y O30W H30Z 104.0(12)
H31Y O31W H31Z 105.1(12)
H32Y O32W H32Z 104.9(12)
H33Y O33W H33Z 105.0(12)

loop_
_geom_bond_atom_site_label_1
_geom_bond_atom_site_label_2
_geom_bond_distance
Gd1 O11W 2.3588(17)
Gd1 O13W 2.3677(17)
Gd1 O16W 2.3913(17)
Gd1 O18W 2.3959(16)
Gd1 O14W 2.4042(17)
Gd1 O15W 2.4084(17)
Gd1 O17W 2.4159(17)
Gd1 O12W 2.4356(16)
Gd2 O27W 2.3994(18)
Gd2 O21W 2.4048(17)
Gd2 O26W 2.4129(17)
Gd2 O24W 2.4184(17)
Gd2 O23W 2.4438(16)
Gd2 O28W 2.4624(18)
Gd2 O25W 2.4719(18)
Gd2 O22W 2.4810(16)
Gd2 O29W 2.5033(19)
O1 C11 1.361(3)
O1 H1 0.8501
C10 C16 1.517(3)
C10 C42 1.520(3)
C10 H10A 0.9900
C10 H10B 0.9900
C11 C16 1.399(3)
C11 C12 1.401(3)
C12 C13 1.392(3)
C12 C20 1.519(3)
C13 C14 1.392(3)
C13 H13 0.9500
C14 C15 1.392(3)
C14 S1 1.758(2)
C15 C16 1.388(3)
C15 H15 0.9500
S1 O12 1.4559(17)
S1 O11 1.4608(16)
S1 O13 1.4700(17)
O2 C21 1.383(3)
O2 H2 0.8501
C20 C26 1.518(3)
C20 H20A 0.9900
C20 H20B 0.9900
C21 C22 1.398(3)
C21 C26 1.406(3)
C22 C23 1.393(3)
C22 C30 1.518(3)
C23 C24 1.384(3)
C23 H23 0.9500
C24 C25 1.395(3)
C24 S2 1.766(2)
C25 C26 1.390(3)
C25 H25 0.9500
S2 O21 1.4397(19)
S2 O23 1.4574(19)
S2 O22 1.4623(17)
O3 C31 1.356(3)
O3 H3 0.8501
C30 C36 1.520(3)
C30 H30A 0.9900
C30 H30B 0.9900
C31 C32 1.405(3)
C31 C36 1.406(3)
C32 C33 1.390(3)
C32 C40 1.521(3)
C33 C34 1.394(3)
C33 H33 0.9500
C34 C35 1.391(3)
C34 S3 1.758(2)
C35 C36 1.385(3)
C35 H35 0.9500
S3 O31 1.4545(17)
S3 O33 1.4560(17)
S3 O32 1.4730(17)
O4 C41 1.358(3)
O4 H4 0.8501
C40 C46 1.514(3)
C40 H40A 0.9900
C40 H40B 0.9900
C41 C46 1.408(3)
C41 C42 1.410(3)
C42 C43 1.384(3)
C43 C44 1.396(3)
C43 H43 0.9500
C44 C45 1.389(3)
C44 S4 1.755(2)
C45 C46 1.394(3)
C45 H45 0.9500
S4 O42 1.4585(17)
S4 O41 1.4631(17)
S4 O43 1.4638(17)
O5 C51 1.367(3)
O5 H5 0.8501
C50 C82 1.516(3)
C50 C56 1.518(3)
C50 H50A 0.9900
C50 H50B 0.9900
C51 C52 1.401(3)
C51 C56 1.401(3)
C52 C53 1.392(3)
C52 C60 1.513(3)
C53 C54 1.395(3)
C53 H53 0.9500
C54 C55 1.390(3)
C54 S5 1.760(2)
C55 C56 1.393(3)
C55 H55 0.9500
S5 O51 1.4594(18)
S5 O52 1.4615(17)
S5 O53 1.4633(17)
O6 C61 1.375(3)
O6 H6 0.8501
C60 C66 1.521(3)
C60 H60A 0.9900
C60 H60B 0.9900
C61 C62 1.400(3)
C61 C66 1.403(3)
C62 C63 1.392(3)
C62 C70 1.525(3)
C63 C64 1.393(3)
C63 H63 0.9500
C64 C65 1.395(3)
C64 S6 1.765(2)
C65 C66 1.394(3)
C65 H65 0.9500
S6 O61 1.4568(18)
S6 O62 1.4586(19)
S6 O63 1.4622(18)
O7 C71 1.367(3)
O7 H7 0.8501
C70 C76 1.521(3)
C70 H70A 0.9900
C70 H70B 0.9900
C71 C72 1.395(3)
C71 C76 1.401(3)
C72 C73 1.387(3)
C72 C80 1.522(3)
C73 C74 1.386(3)
C73 H73 0.9500
C74 C75 1.390(3)
C74 S7 1.763(2)
C75 C76 1.392(3)
C75 H75 0.9500
S7 O71 1.4583(18)
S7 O72 1.461(2)
S7 O73 1.467(2)
O8 C81 1.374(3)
O8 H8 0.8501
C80 C86 1.522(3)
C80 H80A 0.9900
C80 H80B 0.9900
C81 C82 1.400(3)
C81 C86 1.401(3)
C82 C83 1.385(3)
C83 C84 1.391(3)
C83 H83 0.9500
C84 C85 1.397(3)
C84 S8 1.767(2)
C85 C86 1.392(3)
C85 H85 0.9500
S8 O83 1.444(2)
S8 O81 1.4629(18)
S8 O82 1.4688(19)
C1 C2 1.390(3)
C1 C6 1.391(3)
C1 C01 1.510(3)
C2 C3 1.402(3)
C2 H2A 0.9500
C3 C4 1.391(3)
C3 C91 1.516(3)
C4 C5 1.388(3)
C4 H4A 0.9500
C5 C6 1.395(4)
C5 H5A 0.9500
C6 H6A 0.9500
N01 C02 1.323(3)
N01 C04 1.371(3)
N01 C01 1.484(3)
C01 H01A 0.9900
C01 H01B 0.9900
N02 C02 1.329(3)
N02 C03 1.373(3)
N02 C05 1.461(3)
C02 H02 0.9500
C03 C04 1.358(4)
C03 H03 0.9500
C04 H04 0.9500
C05 H05A 0.9800
C05 H05B 0.9800
C05 H05C 0.9800
N91 C92 1.327(3)
N91 C94 1.386(3)
N91 C91 1.465(3)
C91 H91A 0.9900
C91 H91B 0.9900
N92 C92 1.323(3)
N92 C93 1.381(3)
N92 C95 1.468(3)
C92 H92 0.9500
C93 C94 1.356(4)
C93 H93 0.9500
C94 H94 0.9500
C95 H95A 0.9800
C95 H95B 0.9800
C95 H95C 0.9800
O01W H01Y 0.849(5)
O01W H01Z 0.849(5)
O02W H02Y 0.849(5)
O02W H02Z 0.850(5)
O03W H03Y 0.849(5)
O03W H03Z 0.849(5)
O04W H04Y 0.850(5)
O04W H04Z 0.850(5)
O05W H05Y 0.851(5)
O05W H05Z 0.848(5)
O06W H06Y 0.851(5)
O06W H06Z 0.849(5)
O07W H07Y 0.849(5)
O07W H07Z 0.848(5)
O08W H08Y 0.847(5)
O08W H08Z 0.847(5)
O09W H09Y 0.851(5)
O09W H09Z 0.849(5)
O10W H10Y 0.851(5)
O10W H10Z 0.852(5)
O11W H11Y 0.850(5)
O11W H11Z 0.849(5)
O12W H12Y 0.851(5)
O12W H12Z 0.848(5)
O13W H13Y 0.851(5)
O13W H13Z 0.849(5)
O14W H14Y 0.850(5)
O14W H14Z 0.848(5)
O15W H15Y 0.849(5)
O15W H15Z 0.849(5)
O16W H16Y 0.847(5)
O16W H16Z 0.848(5)
O17W H17Y 0.849(5)
O17W H17Z 0.848(5)
O18W H18Y 0.846(5)
O18W H18Z 0.849(5)
O19W H19Y 0.849(5)
O19W H19Z 0.848(5)
O20W H20Y 0.850(5)
O20W H20Z 0.849(5)
O21W H21Y 0.849(5)
O21W H21Z 0.847(5)
O22W H22Y 0.849(5)
O22W H22Z 0.847(5)
O23W H23Y 0.848(5)
O23W H23Z 0.849(5)
O24W H24Y 0.849(5)
O24W H24Z 0.850(5)
O25W H25Y 0.848(5)
O25W H25Z 0.848(5)
O26W H26Y 0.849(5)
O26W H26Z 0.850(5)
O27W H27Y 0.848(5)
O27W H27Z 0.851(5)
O28W H28Y 0.849(5)
O28W H28Z 0.846(5)
O29W H29Y 0.850(5)
O29W H29Z 0.851(5)
O30W H30Y 0.851(5)
O30W H30Z 0.849(5)
O31W H31Y 0.850(5)
O31W H31Z 0.851(5)
O32W H32Y 0.848(5)
O32W H32Z 0.848(5)
O33W H33Y 0.848(5)
O33W H33Z 0.850(5)

loop_
_geom_hbond_atom_site_label_D
_geom_hbond_atom_site_label_H
_geom_hbond_atom_site_label_A
_geom_hbond_distance_DH
_geom_hbond_distance_HA
_geom_hbond_distance_DA
_geom_hbond_angle_DHA
_geom_hbond_site_symmetry_A
_geom_hbond_publ_flag
O1 H1 O2 0.85 1.98 2.786(2) 157.8 . yes
O2 H2 O3 0.85 2.24 2.848(2) 128.9 . yes
O2 H2 O62 0.85 2.30 2.955(2) 134.4 2_566 yes
O3 H3 O4 0.85 1.83 2.670(2) 168.1 . yes
O4 H4 O06W 0.85 1.78 2.557(2) 151.1 1_465 yes
O5 H5 O6 0.85 1.95 2.775(2) 163.6 . yes
O6 H6 O7 0.85 1.88 2.682(2) 156.9 . yes
O7 H7 O8 0.85 1.88 2.682(2) 156.6 . yes
O8 H8 O5 0.85 1.86 2.697(2) 166.6 . yes
O01W H01Y O41 0.849(5) 1.970(10) 2.798(2) 165(3) . yes
O01W H01Z O63 0.849(5) 1.925(9) 2.759(2) 167(3) 2_666 yes
O02W H02Y O43 0.849(5) 1.922(10) 2.749(2) 164(3) 1_545 yes
O02W H02Z O51 0.850(5) 2.025(9) 2.864(2) 169(3) 2_656 yes
O03W H03Y O12 0.849(5) 1.877(6) 2.721(2) 173(3) 2_675 yes
O03W H03Z O62 0.849(5) 1.938(6) 2.785(2) 176(3) 2_666 yes
O04W H04Y O13 0.850(5) 1.901(7) 2.742(2) 170(3) 1_545 yes
O04W H04Z O42 0.850(5) 1.991(9) 2.826(2) 167(3) 1_545 yes
O05W H05Y O03W 0.851(5) 1.900(6) 2.749(3) 176(3) . yes
O05W H05Z O41 0.848(5) 2.310(13) 3.114(2) 158(3) . yes
O06W H06Y O08W 0.851(5) 1.836(7) 2.684(3) 174(3) . yes
O06W H06Z O11 0.849(5) 1.927(11) 2.750(2) 163(3) 2_665 yes
O07W H07Y O42 0.849(5) 2.032(6) 2.880(2) 177(3) . yes
O07W H07Z O03W 0.848(5) 2.089(11) 2.902(3) 160(3) . yes
O08W H08Y O09W 0.847(5) 2.006(12) 2.818(3) 161(3) . yes
O08W H08Z O05W 0.847(5) 2.012(8) 2.842(3) 166(3) 1_545 yes
O09W H09Y O71 0.851(5) 2.083(10) 2.915(3) 166(3) 2_666 yes
O09W H09Z O52 0.849(5) 1.998(7) 2.843(3) 174(3) 2_656 yes
O10W H10Y O32 0.851(5) 1.938(8) 2.773(2) 167(3) . yes
O10W H10Z O82 0.852(5) 2.115(7) 2.960(3) 171(3) . yes
O11W H11Y O11 0.850(5) 1.917(6) 2.765(2) 176(3) 1_556 yes
O11W H11Z O33W 0.849(5) 1.889(9) 2.712(3) 163(2) 2_666 yes
O12W H12Y O13 0.851(5) 2.081(10) 2.897(2) 161(2) 1_556 yes
O12W H12Z O05W 0.848(5) 1.990(7) 2.816(2) 164.1(14) 2_676 yes
O13W H13Y O04W 0.851(5) 1.831(7) 2.664(3) 165.5(17) 2_666 yes
O13W H13Z O07W 0.849(5) 1.974(7) 2.779(2) 157.9(12) 1_556 yes
O14W H14Z O23 0.848(5) 1.745(9) 2.576(2) 166(3) 1_556 yes
O15W H15Y O72 0.849(5) 1.936(9) 2.744(2) 159(2) . yes
O15W H15Z O30W 0.849(5) 1.886(6) 2.734(3) 178(2) 2_666 yes
O16W H16Y O72 0.847(5) 1.979(8) 2.787(2) 159.2(17) . yes
O16W H16Z O02W 0.848(5) 1.935(6) 2.780(3) 175(3) 2_666 yes
O17W H17Y O43 0.849(5) 1.832(6) 2.677(2) 172.6(19) 2_676 yes
O17W H17Z O81 0.848(5) 1.990(6) 2.833(2) 172(3) 2_666 yes
O18W H18Y O82 0.846(5) 2.035(8) 2.864(2) 166(2) 2_666 yes
O18W H18Z O20W 0.849(5) 1.790(7) 2.631(3) 170(2) 2_666 yes
O19W H19Y O82 0.849(5) 2.124(12) 2.926(3) 157(3) . yes
O19W H19Z O04W 0.848(5) 2.083(10) 2.905(3) 163(3) . yes
O20W H20Y O73 0.850(5) 2.078(17) 2.825(3) 147(3) 2_666 yes
O20W H20Z O31W 0.849(5) 1.920(6) 2.765(3) 173(3) . yes
O21W H21Y O52 0.849(5) 1.903(6) 2.749(2) 174.2(17) 2_656 yes
O21W H21Z O71 0.847(5) 1.929(8) 2.758(2) 166(2) 2_666 yes
O22W H22Y O41 0.849(5) 2.060(7) 2.904(2) 173(3) 2_666 yes
O22W H22Z O53 0.847(5) 2.004(12) 2.807(2) 158(3) 2_656 yes
O23W H23Y O53 0.848(5) 1.925(8) 2.762(2) 169(3) . yes
O23W H23Z O02W 0.849(5) 1.966(7) 2.806(3) 170(2) . yes
O24W H24Y O81 0.849(5) 1.944(6) 2.787(2) 172.1(12) . yes
O24W H24Z O73 0.850(5) 1.962(7) 2.805(3) 171(2) 2_666 yes
O25W H25Y O33 0.848(5) 1.858(6) 2.702(2) 173.4(16) 2_666 yes
O26W H26Y O32 0.849(5) 2.028(6) 2.872(2) 173.0(18) 2_666 yes
O26W H26Z O01W 0.850(5) 1.847(6) 2.696(3) 178(3) 2_666 yes
O27W H27Z O31W 0.851(5) 1.824(6) 2.671(3) 174.0(19) 2_666 yes
O28W H28Y O51 0.849(5) 2.061(7) 2.889(2) 164.9(18) . yes
O28W H28Z O63 0.846(5) 1.968(13) 2.778(2) 160(3) . yes
O30W H30Y O22 0.851(5) 2.148(13) 2.951(3) 157(3) 2_665 yes
O30W H30Z O61 0.849(5) 2.055(8) 2.898(3) 172(4) 2_666 yes
O31W H31Y O61 0.850(5) 2.040(16) 2.832(3) 155(3) 2_666 yes
O31W H31Z O10W 0.851(5) 1.913(10) 2.741(3) 164(3) . yes
O32W H32Y O22 0.848(5) 1.949(11) 2.782(3) 167(4) 2_665 yes
O32W H32Z O31 0.848(5) 2.020(7) 2.864(3) 173(3) 1_655 yes
O33W H33Y O8 0.848(5) 2.480(16) 3.259(3) 153(3) 1_655 yes
O33W H33Z O32W 0.850(5) 1.890(9) 2.726(3) 167(3) . yes

loop_
_geom_torsion_atom_site_label_1
_geom_torsion_atom_site_label_2
_geom_torsion_atom_site_label_3
_geom_torsion_atom_site_label_4
_geom_torsion
O1 C11 C12 C13 -180.0(2)
C16 C11 C12 C13 0.8(3)
O1 C11 C12 C20 -2.3(3)
C16 C11 C12 C20 178.4(2)
C11 C12 C13 C14 -0.4(3)
C20 C12 C13 C14 -178.10(19)
C12 C13 C14 C15 -0.3(3)
C12 C13 C14 S1 179.19(16)
C13 C14 C15 C16 0.6(3)
S1 C14 C15 C16 -178.84(16)
C14 C15 C16 C11 -0.3(3)
C14 C15 C16 C10 175.59(19)
O1 C11 C16 C15 -179.74(19)
C12 C11 C16 C15 -0.4(3)
O1 C11 C16 C10 4.3(3)
C12 C11 C16 C10 -176.33(19)
C42 C10 C16 C15 -95.2(2)
C42 C10 C16 C11 80.6(2)
C15 C14 S1 O12 -50.27(19)
C13 C14 S1 O12 130.26(18)
C15 C14 S1 O11 -171.94(16)
C13 C14 S1 O11 8.6(2)
C15 C14 S1 O13 70.27(19)
C13 C14 S1 O13 -109.20(19)
C13 C12 C20 C26 99.2(2)
C11 C12 C20 C26 -78.5(2)
O2 C21 C22 C23 178.78(19)
C26 C21 C22 C23 -0.1(3)
O2 C21 C22 C30 -4.1(3)
C26 C21 C22 C30 177.0(2)
C21 C22 C23 C24 0.3(3)
C30 C22 C23 C24 -177.03(19)
C22 C23 C24 C25 -0.1(3)
C22 C23 C24 S2 175.94(16)
C23 C24 C25 C26 -0.3(3)
S2 C24 C25 C26 -176.41(17)
C24 C25 C26 C21 0.5(3)
C24 C25 C26 C20 176.02(19)
O2 C21 C26 C25 -179.23(18)
C22 C21 C26 C25 -0.2(3)
O2 C21 C26 C20 5.4(3)
C22 C21 C26 C20 -175.64(19)
C12 C20 C26 C25 -75.9(2)
C12 C20 C26 C21 99.4(2)
C23 C24 S2 O21 -17.1(2)
C25 C24 S2 O21 159.00(18)
C23 C24 S2 O23 -138.51(19)
C25 C24 S2 O23 37.5(2)
C23 C24 S2 O22 104.29(19)
C25 C24 S2 O22 -79.65(19)
C23 C22 C30 C36 71.8(2)
C21 C22 C30 C36 -105.4(2)
O3 C31 C32 C33 -179.5(2)
C36 C31 C32 C33 1.5(3)
O3 C31 C32 C40 -1.2(3)
C36 C31 C32 C40 179.8(2)
C31 C32 C33 C34 -0.6(3)
C40 C32 C33 C34 -178.99(19)
C32 C33 C34 C35 -0.2(3)
C32 C33 C34 S3 176.45(17)
C33 C34 C35 C36 0.1(3)
S3 C34 C35 C36 -176.44(17)
C34 C35 C36 C31 0.7(3)
C34 C35 C36 C30 176.98(19)
O3 C31 C36 C35 179.35(19)
C32 C31 C36 C35 -1.5(3)
O3 C31 C36 C30 3.0(3)
C32 C31 C36 C30 -177.85(19)
C22 C30 C36 C35 -100.6(2)
C22 C30 C36 C31 75.6(2)
C35 C34 S3 O31 -13.7(2)
C33 C34 S3 O31 169.61(17)
C35 C34 S3 O33 -135.64(18)
C33 C34 S3 O33 47.7(2)
C35 C34 S3 O32 106.10(19)
C33 C34 S3 O32 -70.57(19)
C33 C32 C40 C46 105.6(2)
C31 C32 C40 C46 -72.7(3)
O4 C41 C42 C43 176.90(19)
C46 C41 C42 C43 -2.1(3)
O4 C41 C42 C10 -5.2(3)
C46 C41 C42 C10 175.82(19)
C16 C10 C42 C43 74.0(2)
C16 C10 C42 C41 -103.9(2)
C41 C42 C43 C44 1.5(3)
C10 C42 C43 C44 -176.54(19)
C42 C43 C44 C45 0.5(3)
C42 C43 C44 S4 -179.22(16)
C43 C44 C45 C46 -1.9(3)
S4 C44 C45 C46 177.76(16)
C44 C45 C46 C41 1.4(3)
C44 C45 C46 C40 -179.82(19)
O4 C41 C46 C45 -178.40(18)
C42 C41 C46 C45 0.6(3)
O4 C41 C46 C40 2.8(3)
C42 C41 C46 C40 -178.17(19)
C32 C40 C46 C45 -80.8(2)
C32 C40 C46 C41 98.0(2)
C45 C44 S4 O42 120.51(18)
C43 C44 S4 O42 -59.79(19)
C45 C44 S4 O41 -1.1(2)
C43 C44 S4 O41 178.56(16)
C45 C44 S4 O43 -120.40(18)
C43 C44 S4 O43 59.30(19)
O5 C51 C52 C53 177.7(2)
C56 C51 C52 C53 -0.9(3)
O5 C51 C52 C60 -7.0(3)
C56 C51 C52 C60 174.4(2)
C51 C52 C53 C54 0.8(3)
C60 C52 C53 C54 -174.6(2)
C52 C53 C54 C55 -0.5(3)
C52 C53 C54 S5 -177.38(17)
C53 C54 C55 C56 0.3(3)
S5 C54 C55 C56 177.12(17)
C54 C55 C56 C51 -0.5(3)
C54 C55 C56 C50 179.1(2)
O5 C51 C56 C55 -177.8(2)
C52 C51 C56 C55 0.8(3)
O5 C51 C56 C50 2.6(3)
C52 C51 C56 C50 -178.8(2)
C82 C50 C56 C55 -95.1(2)
C82 C50 C56 C51 84.4(3)
C55 C54 S5 O51 141.25(19)
C53 C54 S5 O51 -41.9(2)
C55 C54 S5 O52 -99.4(2)
C53 C54 S5 O52 77.46(19)
C55 C54 S5 O53 20.0(2)
C53 C54 S5 O53 -163.12(17)
C53 C52 C60 C66 93.8(2)
C51 C52 C60 C66 -81.4(3)
O6 C61 C62 C63 178.49(19)
C66 C61 C62 C63 0.1(3)
O6 C61 C62 C70 -2.4(3)
C66 C61 C62 C70 179.3(2)
C61 C62 C63 C64 -0.8(3)
C70 C62 C63 C64 -180.0(2)
C62 C63 C64 C65 0.7(3)
C62 C63 C64 S6 -178.11(17)
C63 C64 C65 C66 0.1(3)
S6 C64 C65 C66 178.91(17)
C64 C65 C66 C61 -0.7(3)
C64 C65 C66 C60 176.7(2)
O6 C61 C66 C65 -177.78(19)
C62 C61 C66 C65 0.6(3)
O6 C61 C66 C60 4.9(3)
C62 C61 C66 C60 -176.7(2)
C52 C60 C66 C65 -79.9(3)
C52 C60 C66 C61 97.4(2)
C63 C64 S6 O61 -9.1(2)
C65 C64 S6 O61 172.04(18)
C63 C64 S6 O62 112.06(19)
C65 C64 S6 O62 -66.8(2)
C63 C64 S6 O63 -129.84(19)
C65 C64 S6 O63 51.3(2)
C63 C62 C70 C76 81.2(2)
C61 C62 C70 C76 -97.9(2)
O7 C71 C72 C73 176.78(19)
C76 C71 C72 C73 -1.3(3)
O7 C71 C72 C80 -2.5(3)
C76 C71 C72 C80 179.4(2)
C71 C72 C73 C74 0.1(3)
C80 C72 C73 C74 179.4(2)
C72 C73 C74 C75 1.4(3)
C72 C73 C74 S7 179.00(17)
C73 C74 C75 C76 -1.6(3)
S7 C74 C75 C76 -179.12(17)
C74 C75 C76 C71 0.4(3)
C74 C75 C76 C70 179.9(2)
O7 C71 C76 C75 -177.00(19)
C72 C71 C76 C75 1.1(3)
O7 C71 C76 C70 3.5(3)
C72 C71 C76 C70 -178.4(2)
C62 C70 C76 C75 -102.0(2)
C62 C70 C76 C71 77.5(3)
C73 C74 S7 O71 38.6(2)
C75 C74 S7 O71 -143.83(19)
C73 C74 S7 O72 158.49(18)
C75 C74 S7 O72 -23.9(2)
C73 C74 S7 O73 -80.9(2)
C75 C74 S7 O73 96.7(2)
C73 C72 C80 C86 99.8(2)
C71 C72 C80 C86 -80.9(3)
O8 C81 C82 C83 174.51(19)
C86 C81 C82 C83 -4.4(3)
O8 C81 C82 C50 -4.3(3)
C86 C81 C82 C50 176.8(2)
C56 C50 C82 C83 88.0(2)
C56 C50 C82 C81 -93.2(3)
C81 C82 C83 C84 2.3(3)
C50 C82 C83 C84 -178.9(2)
C82 C83 C84 C85 0.9(3)
C82 C83 C84 S8 -176.14(17)
C83 C84 C85 C86 -2.0(3)
S8 C84 C85 C86 174.99(17)
C84 C85 C86 C81 -0.1(3)
C84 C85 C86 C80 179.6(2)
O8 C81 C86 C85 -175.62(19)
C82 C81 C86 C85 3.3(3)
O8 C81 C86 C80 4.7(3)
C82 C81 C86 C80 -176.3(2)
C72 C80 C86 C85 -85.6(3)
C72 C80 C86 C81 94.1(3)
C83 C84 S8 O83 -152.19(19)
C85 C84 S8 O83 30.8(2)
C83 C84 S8 O81 -30.1(2)
C85 C84 S8 O81 152.90(18)
C83 C84 S8 O82 88.2(2)
C85 C84 S8 O82 -88.9(2)
C6 C1 C2 C3 -0.4(3)
C01 C1 C2 C3 178.6(2)
C1 C2 C3 C4 0.0(4)
C1 C2 C3 C91 179.4(2)
C2 C3 C4 C5 -0.1(4)
C91 C3 C4 C5 -179.5(2)
C3 C4 C5 C6 0.6(4)
C2 C1 C6 C5 0.8(3)
C01 C1 C6 C5 -178.1(2)
C4 C5 C6 C1 -0.9(4)
C02 N01 C01 C1 -5.2(3)
C04 N01 C01 C1 173.4(2)
C2 C1 C01 N01 96.7(3)
C6 C1 C01 N01 -84.4(3)
C04 N01 C02 N02 -0.1(3)
C01 N01 C02 N02 178.7(2)
C03 N02 C02 N01 -0.3(3)
C05 N02 C02 N01 -176.3(2)
C02 N02 C03 C04 0.5(3)
C05 N02 C03 C04 176.5(2)
N02 C03 C04 N01 -0.6(3)
C02 N01 C04 C03 0.5(3)
C01 N01 C04 C03 -178.4(2)
C92 N91 C91 C3 95.0(3)
C94 N91 C91 C3 -84.5(3)
C4 C3 C91 N91 -10.2(4)
C2 C3 C91 N91 170.5(2)
C93 N92 C92 N91 -0.3(3)
C95 N92 C92 N91 -178.2(2)
C94 N91 C92 N92 0.4(3)
C91 N91 C92 N92 -179.2(2)
C92 N92 C93 C94 0.1(3)
C95 N92 C93 C94 177.9(2)
N92 C93 C94 N91 0.1(3)
C92 N91 C94 C93 -0.3(3)
C91 N91 C94 C93 179.2(2)

loop_
_platon_squeeze_void_nr
_platon_squeeze_void_average_x
_platon_squeeze_void_average_y
_platon_squeeze_void_average_z
_platon_squeeze_void_volume
_platon_squeeze_void_count_electrons
_platon_squeeze_void_content
1 0.500 0.500 0.500 135 43 ' '
